data_4323211
loop_
_publ_author_name
'Shin Takemoto'
'Shigeki Kuwata'
'Yoshiaki Nishibayashi'
'Masanobu Hidai'

_publ_contact_author
;
    Masanobu Hidai
  Department of Chemistry and Biotechnology
  Graduate School of Engineering
  The University of Tokyo
  Hongo, Bunkyo-ku, Tokyo 113-8656
  Japan
;
_publ_contact_author_email ' hidai@chembio.t.u-tokyo.ac.jp '
_publ_contact_author_fax ' 81-3-5800-6945 '
_publ_contact_author_phone ' 81-3-5800-6945 '
_publ_section_title
;
 Synthesis of Heterobimetallic Fe-M (M = Ni, Pd, Pt) Complexes Containing
 the 1,1'-Ferrocenedithiolato Ligand and Their Conversion to Trinuclear
 Complexes
;
_journal_name_full 'Inorganic Chemistry'
_journal_page_first 6428
_journal_page_last 6434
_journal_paper_doi 10.1021/ic9806129
_journal_volume 37
_journal_year 1998
_chemical_formula_sum 'C46 H46 Cl F6 Fe Ni P3 Ru S2'
_space_group_IT_number 14
_symmetry_cell_setting monoclinic
_symmetry_Int_Tables_number 14
_symmetry_space_group_name_Hall '-P 2ybc'
_symmetry_space_group_name_H-M 'P 1 21/c 1'
_audit_creation_date 'Sun May 24 19:16:26 1998'
_audit_creation_method 'from TEXRAY.INF file'
_cell_angle_alpha 90
_cell_angle_beta 94.05(5)
_cell_angle_gamma 90
_cell_formula_units_Z 4.00
_cell_length_a 15.546(6)
_cell_length_b 15.108(8)
_cell_length_c 20.001(10)
_cell_measurement_reflns_used 25
_cell_measurement_temperature 23.0
_cell_measurement_theta_max 24.65
_cell_measurement_theta_min 20.10
_cell_volume 4686(4)
_computing_cell_refinement 'MSC/AFC Diffractometer Control'
_computing_data_collection 'MSC/AFC Diffractometer Control'
_computing_data_reduction 'teXsan: PROCESS (MSC)'
_computing_publication_material 'teXsan: FINISH (MSC)'
_computing_structure_refinement 'teXsan: LS (MSC)'
_diffrn_ambient_temperature 23.0
_diffrn_measurement_device AFC7R
_diffrn_measurement_method 'omega/2-theta scans'
_diffrn_orient_matrix_UB_11 0.06352
_diffrn_orient_matrix_UB_12 -0.01136
_diffrn_orient_matrix_UB_13 0.00253
_diffrn_orient_matrix_UB_21 -0.01075
_diffrn_orient_matrix_UB_22 -0.06445
_diffrn_orient_matrix_UB_23 0.00716
_diffrn_orient_matrix_UB_31 -0.00292
_diffrn_orient_matrix_UB_32 -0.00991
_diffrn_orient_matrix_UB_33 -0.04954
_diffrn_radiation_monochromator graphite
_diffrn_radiation_source 'X-ray tube'
_diffrn_radiation_type MoKalpha
_diffrn_radiation_wavelength 0.7107
_diffrn_reflns_av_R_equivalents 4.58
_diffrn_reflns_limit_h_max 18
_diffrn_reflns_limit_h_min 0
_diffrn_reflns_limit_k_max 0
_diffrn_reflns_limit_k_min 0
_diffrn_reflns_limit_l_max 19
_diffrn_reflns_limit_l_min -18
_diffrn_reflns_number 8915
_diffrn_reflns_theta_max 25.0022
_diffrn_standards_decay_% -0.52
_diffrn_standards_interval_count 150
_diffrn_standards_number 3
_exptl_absorpt_coefficient_mu_cm 13.261
_exptl_absorpt_correction_T_max 0.998
_exptl_absorpt_correction_T_min 0.782
_exptl_absorpt_correction_type psi-scan
_exptl_crystal_colour 'dark brown'
_exptl_crystal_density_diffrn 1.589
_exptl_crystal_description prismatic
_exptl_crystal_F_000 2272.00
_exptl_crystal_size_max 0.200
_exptl_crystal_size_mid 0.200
_exptl_crystal_size_min 0.100
_refine_diff_density_max -0.59230
_refine_diff_density_min 0.74860
_refine_ls_extinction_coef 0.15830
_refine_ls_extinction_method Zachariasen_type_2_Gaussian_isotropic
_refine_ls_goodness_of_fit_obs 1.450
_refine_ls_matrix_type full
_refine_ls_number_parameters 551
_refine_ls_number_reflns 4088
_refine_ls_number_restraints 0
_refine_ls_R_factor_obs 0.0470
_refine_ls_shift/esd_max 0.1010
_refine_ls_structure_factor_coef F
_refine_ls_weighting_scheme sigma
_refine_ls_wR_factor_obs 0.0340
_cod_data_source_file ic9806129_5.cif
_cod_data_source_block '[(p-cymene)RuCl(m-S2fc)Ni(dppe)][PF6]'
_cod_original_cell_volume 4685(3)
_cod_original_sg_symbol_H-M 'P 21/c '
_cod_original_formula_sum 'C46 H46 P3 F6 Cl S2 Ru Fe Ni'
_cod_database_code 4323211

loop_
_symmetry_equiv_pos_as_xyz
'   +x,   +y,   +z'
'   -x,1/2+y,1/2-z'
'   -x,   -y,   -z'
'   +x,1/2-y,1/2+z'

loop_
_atom_site_aniso_label
_atom_site_aniso_U_11
_atom_site_aniso_U_22
_atom_site_aniso_U_33
_atom_site_aniso_U_12
_atom_site_aniso_U_13
_atom_site_aniso_U_23
Ru1 0.0382(4) 0.0400(4) 0.0395(4) -0.0089(4) -0.0015(3) -0.0052(4)
Ni1 0.0369(7) 0.0325(6) 0.0297(6) -0.0021(5) -0.0023(5) -0.0052(5)
Fe1 0.0448(8) 0.0365(8) 0.0355(7) 0.0089(7) 0.0038(6) 0.0037(6)
Cl1 0.040(1) 0.056(1) 0.052(1) -0.008(1) 0.008(1) -0.012(1)
S1 0.034(1) 0.034(1) 0.031(1) 0.001(1) -0.0011(9) -0.003(1)
S2 0.048(1) 0.034(1) 0.027(1) -0.002(1) 0.001(1) 0.0006(10)
P1 0.047(2) 0.033(1) 0.041(1) -0.003(1) 0.001(1) -0.004(1)
P2 0.044(1) 0.042(1) 0.033(1) -0.006(1) -0.003(1) -0.005(1)
P3 0.067(2) 0.079(2) 0.084(3) 0.002(2) -0.011(2) 0.014(2)
F1 0.148(8) 0.099(6) 0.30(1) -0.058(6) 0.053(8) 0.039(7)
F2 0.30(1) 0.31(2) 0.143(9) -0.15(1) -0.125(10) 0.09(1)
F3 0.095(6) 0.150(8) 0.236(10) -0.034(6) -0.025(6) 0.085(7)
F4 0.36(2) 0.25(1) 0.167(9) -0.06(1) -0.15(1) 0.10(1)
F5 0.130(9) 0.16(1) 0.56(2) 0.004(7) 0.12(1) -0.13(1)
F6 0.125(8) 0.161(10) 0.42(2) 0.005(7) 0.10(1) -0.10(1)
C1 0.036(5) 0.033(5) 0.026(5) 0.004(4) 0.002(4) 0.005(4)
C2 0.036(5) 0.034(5) 0.040(5) 0.005(4) 0.007(4) 0.000(4)
C3 0.047(6) 0.048(6) 0.050(6) 0.008(5) 0.006(5) 0.004(5)
C4 0.060(7) 0.061(7) 0.038(6) 0.017(5) 0.012(5) 0.006(5)
C5 0.042(5) 0.053(6) 0.023(5) 0.006(4) 0.001(4) 0.002(4)
C6 0.051(6) 0.031(5) 0.036(5) 0.013(4) -0.003(5) 0.004(4)
C7 0.063(7) 0.032(5) 0.057(6) 0.011(5) 0.009(5) 0.003(5)
C8 0.077(8) 0.046(7) 0.057(7) 0.027(6) 0.025(6) 0.008(5)
C9 0.053(7) 0.065(7) 0.069(8) 0.032(6) 0.007(6) 0.030(6)
C10 0.059(7) 0.059(7) 0.034(6) 0.022(5) -0.007(5) -0.002(5)
C11 0.060(7) 0.045(7) 0.087(9) -0.008(6) -0.044(7) -0.008(6)
C12 0.077(8) 0.055(7) 0.042(6) -0.032(6) -0.015(6) -0.005(5)
C13 0.060(7) 0.057(7) 0.049(6) -0.011(6) -0.004(5) -0.023(6)
C14 0.066(8) 0.057(7) 0.055(7) -0.022(6) -0.007(6) -0.007(6)
C15 0.068(8) 0.086(9) 0.071(8) -0.037(7) 0.006(7) -0.007(7)
C16 0.021(6) 0.10(1) 0.097(9) -0.023(6) -0.006(6) -0.029(8)
C17 0.094(10) 0.10(1) 0.12(1) -0.011(8) -0.066(8) 0.008(9)
C18 0.15(1) 0.054(8) 0.091(10) -0.036(8) 0.012(9) 0.016(7)
C19 0.17(1) 0.10(1) 0.10(1) -0.03(1) 0.00(1) 0.025(9)
C20 0.69(4) 0.049(9) 0.10(1) -0.07(2) -0.10(2) 0.016(9)
C21 0.056(6) 0.032(5) 0.052(6) 0.005(4) -0.004(5) -0.013(4)
C22 0.064(7) 0.043(6) 0.035(5) -0.010(5) -0.006(5) -0.006(4)
C23 0.060(7) 0.038(6) 0.047(6) 0.009(5) 0.009(5) -0.001(5)
C24 0.055(7) 0.046(6) 0.054(6) 0.022(5) -0.001(5) -0.001(5)
C25 0.058(7) 0.076(8) 0.070(8) 0.025(6) -0.006(6) 0.000(6)
C26 0.10(1) 0.077(9) 0.070(9) 0.056(8) 0.016(8) 0.012(7)
C27 0.13(1) 0.065(9) 0.066(9) 0.037(8) 0.016(8) -0.005(7)
C28 0.080(8) 0.037(6) 0.082(8) 0.005(6) 0.001(7) -0.001(6)
C29 0.064(7) 0.026(5) 0.038(6) -0.002(5) 0.007(5) -0.006(4)
C30 0.064(7) 0.058(7) 0.050(6) -0.021(5) -0.002(6) -0.009(5)
C31 0.057(7) 0.070(7) 0.061(7) -0.033(6) 0.003(6) -0.016(6)
C32 0.090(9) 0.080(8) 0.049(7) -0.032(8) 0.019(6) 0.001(7)
C33 0.085(9) 0.086(8) 0.051(7) -0.008(8) 0.007(6) 0.007(7)
C34 0.063(7) 0.044(6) 0.050(6) -0.005(5) 0.011(5) 0.004(5)
C35 0.040(6) 0.042(5) 0.048(6) -0.005(5) -0.009(5) -0.014(5)
C36 0.055(7) 0.060(7) 0.054(6) 0.001(6) -0.011(5) -0.007(6)
C37 0.079(9) 0.066(8) 0.076(9) 0.007(7) -0.029(7) -0.001(7)
C38 0.052(8) 0.074(8) 0.12(1) 0.003(7) -0.029(8) -0.013(9)
C39 0.049(7) 0.069(8) 0.11(1) -0.008(6) 0.006(7) -0.001(8)
C40 0.057(7) 0.048(6) 0.064(7) -0.011(6) 0.006(6) -0.013(5)
C41 0.064(7) 0.050(6) 0.035(6) -0.018(6) 0.001(5) -0.002(5)
C42 0.066(8) 0.085(9) 0.057(7) -0.006(7) 0.008(6) 0.010(6)
C43 0.090(10) 0.15(1) 0.079(9) -0.04(1) 0.018(7) 0.03(1)
C44 0.17(2) 0.11(1) 0.08(1) -0.06(1) -0.03(1) 0.04(1)
C45 0.15(1) 0.068(9) 0.075(10) -0.047(10) -0.045(9) 0.016(8)
C46 0.098(9) 0.062(8) 0.046(7) -0.026(7) -0.016(6) 0.011(6)

loop_
_atom_site_label
_atom_site_fract_x
_atom_site_fract_y
_atom_site_fract_z
_atom_site_U_iso_or_equiv
_atom_site_thermal_displace_type
_atom_site_calc_flag
_atom_site_calc_attached_atom
Ru1 0.63453(5) 0.55940(5) 0.64988(4) 0.0394(2) Uij ? ?
Ni1 0.76439(7) 0.68276(7) 0.73241(5) 0.0333(3) Uij ? ?
Fe1 0.89673(8) 0.54793(8) 0.60150(6) 0.0388(4) Uij ? ?
Cl1 0.6011(1) 0.6490(1) 0.7467(1) 0.0490(7) Uij ? ?
S1 0.7247(1) 0.6823(1) 0.62184(10) 0.0333(6) Uij ? ?
S2 0.7601(1) 0.5318(1) 0.7250(1) 0.0368(7) Uij ? ?
P1 0.7710(2) 0.8278(1) 0.7350(1) 0.0405(7) Uij ? ?
P2 0.7970(1) 0.6860(2) 0.8408(1) 0.0399(7) Uij ? ?
P3 0.7655(2) 0.1555(2) 0.9025(2) 0.077(1) Uij ? ?
F1 0.8250(5) 0.2332(5) 0.8894(5) 0.180(4) Uij ? ?
F2 0.8108(8) 0.1438(9) 0.9678(5) 0.259(7) Uij ? ?
F3 0.7047(5) 0.0772(5) 0.9205(4) 0.162(4) Uij ? ?
F4 0.7174(9) 0.1599(8) 0.8380(5) 0.266(7) Uij ? ?
F5 0.7042(7) 0.2206(7) 0.9269(9) 0.279(7) Uij ? ?
F6 0.8241(6) 0.0924(6) 0.8735(8) 0.232(6) Uij ? ?
C1 0.8153(5) 0.6486(5) 0.5786(4) 0.031(2) Uij ? ?
C2 0.8996(5) 0.6810(5) 0.5897(4) 0.037(3) Uij ? ?
C3 0.9517(5) 0.6404(6) 0.5445(4) 0.048(3) Uij ? ?
C4 0.8999(6) 0.5820(6) 0.5026(4) 0.052(3) Uij ? ?
C5 0.8143(5) 0.5869(5) 0.5233(4) 0.039(3) Uij ? ?
C6 0.8498(6) 0.4941(5) 0.6828(4) 0.040(3) Uij ? ?
C7 0.8543(6) 0.4288(5) 0.6321(4) 0.050(3) Uij ? ?
C8 0.9386(7) 0.4212(6) 0.6147(5) 0.059(4) Uij ? ?
C9 0.9897(6) 0.4807(7) 0.6561(5) 0.062(4) Uij ? ?
C10 0.9355(6) 0.5250(6) 0.6985(4) 0.051(3) Uij ? ?
C11 0.5305(7) 0.5799(6) 0.5731(6) 0.066(4) Uij ? ?
C12 0.5990(7) 0.5324(7) 0.5455(4) 0.059(4) Uij ? ?
C13 0.6307(6) 0.4544(7) 0.5757(5) 0.056(3) Uij ? ?
C14 0.5960(7) 0.4185(7) 0.6326(5) 0.060(4) Uij ? ?
C15 0.5288(7) 0.4604(8) 0.6589(5) 0.075(4) Uij ? ?
C16 0.4944(6) 0.5414(9) 0.6307(6) 0.074(4) Uij ? ?
C17 0.5004(7) 0.6673(8) 0.5436(6) 0.110(5) Uij ? ?
C18 0.6337(9) 0.3321(7) 0.6643(6) 0.098(5) Uij ? ?
C19 0.6198(9) 0.3177(9) 0.7335(6) 0.124(6) Uij ? ?
C20 0.601(2) 0.2554(8) 0.6223(7) 0.28(1) Uij ? ?
C21 0.7989(6) 0.8614(5) 0.8225(4) 0.047(3) Uij ? ?
C22 0.7610(6) 0.7942(5) 0.8680(4) 0.047(3) Uij ? ?
C23 0.6751(6) 0.8915(6) 0.7102(4) 0.048(3) Uij ? ?
C24 0.6038(6) 0.8553(6) 0.6735(4) 0.052(3) Uij ? ?
C25 0.5338(6) 0.9080(7) 0.6517(5) 0.068(4) Uij ? ?
C26 0.5337(8) 0.9968(8) 0.6667(6) 0.083(5) Uij ? ?
C27 0.6023(9) 1.0330(7) 0.7037(6) 0.085(5) Uij ? ?
C28 0.6726(7) 0.9818(6) 0.7246(5) 0.067(4) Uij ? ?
C29 0.8509(6) 0.8762(5) 0.6839(4) 0.042(3) Uij ? ?
C30 0.9385(7) 0.8735(6) 0.7034(5) 0.057(3) Uij ? ?
C31 0.9984(6) 0.9065(7) 0.6615(5) 0.063(4) Uij ? ?
C32 0.9714(7) 0.9422(8) 0.6003(5) 0.072(4) Uij ? ?
C33 0.8861(7) 0.9440(8) 0.5802(5) 0.074(4) Uij ? ?
C34 0.8250(6) 0.9116(6) 0.6218(5) 0.052(3) Uij ? ?
C35 0.9108(5) 0.6841(6) 0.8661(4) 0.044(3) Uij ? ?
C36 0.9415(6) 0.6823(6) 0.9334(5) 0.057(3) Uij ? ?
C37 1.0293(8) 0.6821(7) 0.9515(5) 0.075(4) Uij ? ?
C38 1.0872(7) 0.6876(8) 0.9038(7) 0.082(5) Uij ? ?
C39 1.0603(7) 0.6943(7) 0.8375(6) 0.076(4) Uij ? ?
C40 0.9727(6) 0.6902(6) 0.8185(5) 0.056(3) Uij ? ?
C41 0.7501(6) 0.6051(6) 0.8948(4) 0.050(3) Uij ? ?
C42 0.6863(7) 0.6271(7) 0.9353(5) 0.069(4) Uij ? ?
C43 0.6495(8) 0.564(1) 0.9748(6) 0.106(5) Uij ? ?
C44 0.677(1) 0.478(1) 0.9731(7) 0.121(7) Uij ? ?
C45 0.7400(10) 0.4535(9) 0.9322(6) 0.100(6) Uij ? ?
C46 0.7765(7) 0.5182(7) 0.8929(5) 0.070(4) Uij ? ?
H1 0.9183 0.7236 0.6226 0.0427 Uij ? ?
H2 1.0118 0.6501 0.5422 0.0543 Uij ? ?
H3 0.9189 0.5464 0.4673 0.0603 Uij ? ?
H4 0.7656 0.5555 0.5044 0.0479 Uij ? ?
H5 0.8068 0.3955 0.6131 0.0636 Uij ? ?
H6 0.9587 0.3832 0.5813 0.0707 Uij ? ?
H7 1.0502 0.4891 0.6552 0.0720 Uij ? ?
H8 0.9529 0.5677 0.7316 0.0580 Uij ? ?
H9 0.6233 0.5540 0.5064 0.0735 Uij ? ?
H10 0.6773 0.4247 0.5571 0.0686 Uij ? ?
H11 0.5041 0.4356 0.6968 0.0928 Uij ? ?
H12 0.4477 0.5697 0.6502 0.0861 Uij ? ?
H13 0.5468 0.7085 0.5468 0.1111 Uij ? ?
H14 0.4812 0.6594 0.4978 0.1111 Uij ? ?
H15 0.4543 0.6894 0.5675 0.1111 Uij ? ?
H16 0.6943 0.3345 0.6611 0.1090 Uij ? ?
H17 0.6438 0.3655 0.7596 0.1216 Uij ? ?
H18 0.5596 0.3143 0.7389 0.1216 Uij ? ?
H19 0.6465 0.2640 0.7482 0.1216 Uij ? ?
H20 0.5406 0.2503 0.6246 0.2211 Uij ? ?
H21 0.6140 0.2649 0.5771 0.2211 Uij ? ?
H22 0.6284 0.2026 0.6386 0.2211 Uij ? ?
H23 0.8598 0.8630 0.8308 0.0516 Uij ? ?
H24 0.7757 0.9183 0.8304 0.0516 Uij ? ?
H25 0.6999 0.7974 0.8640 0.0517 Uij ? ?
H26 0.7812 0.8047 0.9133 0.0517 Uij ? ?
H27 0.6030 0.7938 0.6633 0.0585 Uij ? ?
H28 0.4861 0.8826 0.6264 0.0820 Uij ? ?
H29 0.4862 1.0328 0.6516 0.0947 Uij ? ?
H30 0.6015 1.0940 0.7150 0.0944 Uij ? ?
H31 0.7202 1.0085 0.7493 0.0712 Uij ? ?
H32 0.9575 0.8489 0.7456 0.0669 Uij ? ?
H33 1.0582 0.9044 0.6751 0.0734 Uij ? ?
H34 1.0125 0.9656 0.5721 0.0826 Uij ? ?
H35 0.8679 0.9675 0.5375 0.0848 Uij ? ?
H36 0.7655 0.9138 0.6074 0.0606 Uij ? ?
H37 0.9017 0.6811 0.9673 0.0677 Uij ? ?
H38 1.0490 0.6781 0.9975 0.0913 Uij ? ?
H39 1.1471 0.6867 0.9168 0.0935 Uij ? ?
H40 1.1011 0.7018 0.8047 0.0896 Uij ? ?
H41 0.9542 0.6914 0.7722 0.0716 Uij ? ?
H42 0.6668 0.6867 0.9366 0.0813 Uij ? ?
H43 0.6054 0.5799 1.0030 0.1319 Uij ? ?
H44 0.6517 0.4354 1.0005 0.1411 Uij ? ?
H45 0.7586 0.3936 0.9306 0.1240 Uij ? ?
H46 0.8202 0.5019 0.8644 0.0834 Uij ? ?

loop_
_atom_type_symbol
_atom_type_oxidation_number
_atom_type_number_in_cell
_atom_type_scat_dispersion_real
_atom_type_scat_dispersion_imag
_atom_type_scat_source
C 0 184 0.003 0.002 'International Tables'
H 0 184 0.000 0.000 'International Tables'
Cl 0 4 0.148 0.159 'International Tables'
F 0 24 0.017 0.010 'International Tables'
Fe 0 4 0.346 0.844 'International Tables'
Ni 0 4 0.339 1.112 'International Tables'
P 0 12 0.102 0.094 'International Tables'
Ru 0 4 -1.259 0.836 'International Tables'
S 0 8 0.125 0.123 'International Tables'

loop_
_geom_angle_atom_site_label_1
_geom_angle_atom_site_label_2
_geom_angle_atom_site_label_3
_geom_angle
_geom_angle_site_symmetry_1
_geom_angle_site_symmetry_2
_geom_angle_site_symmetry_3
_geom_angle_publ_flag
Ni(1) Ru(1) Cl(1) 54.47(6) ? ? ? yes
Ni(1) Ru(1) S(1) 45.73(5) ? ? ? yes
Ni(1) Ru(1) S(2) 46.51(6) ? ? ? yes
Ni(1) Ru(1) C(11) 135.1(3) ? ? ? yes
Ni(1) Ru(1) C(12) 137.1(2) ? ? ? yes
Ni(1) Ru(1) C(13) 141.4(2) ? ? ? yes
Ni(1) Ru(1) C(14) 143.6(3) ? ? ? yes
Ni(1) Ru(1) C(15) 143.6(3) ? ? ? yes
Ni(1) Ru(1) C(16) 139.3(3) ? ? ? yes
Ni(1) Ru(1) C(17) 113.6(2) ? ? ? yes
Ni(1) Ru(1) C(18) 123.7(2) ? ? ? yes
Cl(1) Ru(1) S(1) 85.29(8) ? ? ? yes
Cl(1) Ru(1) S(2) 79.07(7) ? ? ? yes
Cl(1) Ru(1) C(11) 106.9(3) ? ? ? yes
Cl(1) Ru(1) C(12) 144.6(3) ? ? ? yes
Cl(1) Ru(1) C(13) 161.4(3) ? ? ? yes
Cl(1) Ru(1) C(14) 125.4(3) ? ? ? yes
Cl(1) Ru(1) C(15) 96.2(3) ? ? ? yes
Cl(1) Ru(1) C(16) 86.7(3) ? ? ? yes
Cl(1) Ru(1) C(17) 94.4(2) ? ? ? yes
Cl(1) Ru(1) C(18) 118.8(2) ? ? ? yes
S(1) Ru(1) S(2) 79.65(8) ? ? ? yes
S(1) Ru(1) C(11) 98.2(3) ? ? ? yes
S(1) Ru(1) C(12) 91.9(2) ? ? ? yes
S(1) Ru(1) C(13) 113.0(3) ? ? ? yes
S(1) Ru(1) C(14) 148.3(3) ? ? ? yes
S(1) Ru(1) C(15) 166.7(3) ? ? ? yes
S(1) Ru(1) C(16) 129.6(4) ? ? ? yes
S(1) Ru(1) C(17) 79.7(2) ? ? ? yes
S(1) Ru(1) C(18) 142.2(2) ? ? ? yes
S(2) Ru(1) C(11) 173.5(4) ? ? ? yes
S(2) Ru(1) C(12) 135.2(3) ? ? ? yes
S(2) Ru(1) C(13) 106.3(3) ? ? ? yes
S(2) Ru(1) C(14) 97.3(3) ? ? ? yes
S(2) Ru(1) C(15) 113.6(3) ? ? ? yes
S(2) Ru(1) C(16) 146.5(4) ? ? ? yes
S(2) Ru(1) C(17) 158.8(2) ? ? ? yes
S(2) Ru(1) C(18) 77.5(2) ? ? ? yes
C(11) Ru(1) C(12) 38.5(4) ? ? ? yes
C(11) Ru(1) C(13) 68.8(4) ? ? ? yes
C(11) Ru(1) C(14) 81.3(4) ? ? ? yes
C(11) Ru(1) C(15) 68.8(4) ? ? ? yes
C(11) Ru(1) C(16) 38.4(4) ? ? ? yes
C(11) Ru(1) C(17) 21.5(3) ? ? ? yes
C(11) Ru(1) C(18) 101.2(3) ? ? ? yes
C(12) Ru(1) C(13) 37.7(3) ? ? ? yes
C(12) Ru(1) C(14) 67.9(3) ? ? ? yes
C(12) Ru(1) C(15) 79.2(4) ? ? ? yes
C(12) Ru(1) C(16) 68.1(4) ? ? ? yes
C(12) Ru(1) C(17) 50.5(4) ? ? ? yes
C(12) Ru(1) C(18) 83.7(3) ? ? ? yes
C(13) Ru(1) C(14) 37.1(3) ? ? ? yes
C(13) Ru(1) C(15) 65.3(4) ? ? ? yes
C(13) Ru(1) C(16) 79.2(4) ? ? ? yes
C(13) Ru(1) C(17) 86.3(3) ? ? ? yes
C(13) Ru(1) C(18) 47.8(3) ? ? ? yes
C(14) Ru(1) C(15) 35.4(3) ? ? ? yes
C(14) Ru(1) C(16) 66.7(4) ? ? ? yes
C(14) Ru(1) C(17) 102.8(3) ? ? ? yes
C(14) Ru(1) C(18) 19.9(3) ? ? ? yes
C(15) Ru(1) C(16) 37.7(4) ? ? ? yes
C(15) Ru(1) C(17) 87.0(4) ? ? ? yes
C(15) Ru(1) C(18) 47.2(4) ? ? ? yes
C(16) Ru(1) C(17) 51.4(4) ? ? ? yes
C(16) Ru(1) C(18) 83.2(4) ? ? ? yes
C(17) Ru(1) C(18) 122.7(3) ? ? ? yes
Ru(1) Ni(1) Cl(1) 49.41(5) ? ? ? yes
Ru(1) Ni(1) S(1) 50.14(6) ? ? ? yes
Ru(1) Ni(1) S(2) 50.02(6) ? ? ? yes
Ru(1) Ni(1) P(1) 129.35(8) ? ? ? yes
Ru(1) Ni(1) P(2) 129.08(8) ? ? ? yes
Ru(1) Ni(1) C(1) 66.4(1) ? ? ? yes
Ru(1) Ni(1) C(6) 65.7(2) ? ? ? yes
Ru(1) Ni(1) C(21) 149.0(2) ? ? ? yes
Ru(1) Ni(1) C(22) 135.4(2) ? ? ? yes
Ru(1) Ni(1) C(29) 128.1(2) ? ? ? yes
Ru(1) Ni(1) C(35) 142.4(2) ? ? ? yes
Cl(1) Ni(1) S(1) 84.64(8) ? ? ? yes
Cl(1) Ni(1) S(2) 77.83(8) ? ? ? yes
Cl(1) Ni(1) P(1) 103.60(9) ? ? ? yes
Cl(1) Ni(1) P(2) 93.11(9) ? ? ? yes
Cl(1) Ni(1) C(1) 111.8(1) ? ? ? yes
Cl(1) Ni(1) C(6) 106.0(2) ? ? ? yes
Cl(1) Ni(1) C(21) 102.9(2) ? ? ? yes
Cl(1) Ni(1) C(22) 86.3(2) ? ? ? yes
Cl(1) Ni(1) C(29) 127.3(2) ? ? ? yes
Cl(1) Ni(1) C(35) 121.1(2) ? ? ? yes
S(1) Ni(1) S(2) 85.91(9) ? ? ? yes
S(1) Ni(1) P(1) 92.0(1) ? ? ? yes
S(1) Ni(1) P(2) 177.3(1) ? ? ? yes
S(1) Ni(1) C(1) 31.2(1) ? ? ? yes
S(1) Ni(1) C(6) 78.0(2) ? ? ? yes
S(1) Ni(1) C(21) 124.5(2) ? ? ? yes
S(1) Ni(1) C(22) 144.6(2) ? ? ? yes
S(1) Ni(1) C(29) 79.0(2) ? ? ? yes
S(1) Ni(1) C(35) 153.8(2) ? ? ? yes
S(2) Ni(1) P(1) 177.38(10) ? ? ? yes
S(2) Ni(1) P(2) 95.2(1) ? ? ? yes
S(2) Ni(1) C(1) 77.9(1) ? ? ? yes
S(2) Ni(1) C(6) 30.2(2) ? ? ? yes
S(2) Ni(1) C(21) 149.6(2) ? ? ? yes
S(2) Ni(1) C(22) 125.3(2) ? ? ? yes
S(2) Ni(1) C(29) 148.5(2) ? ? ? yes
S(2) Ni(1) C(35) 94.1(2) ? ? ? yes
P(1) Ni(1) P(2) 87.0(1) ? ? ? yes
P(1) Ni(1) C(1) 99.5(2) ? ? ? yes
P(1) Ni(1) C(6) 147.6(2) ? ? ? yes
P(1) Ni(1) C(21) 32.5(2) ? ? ? yes
P(1) Ni(1) C(22) 57.1(2) ? ? ? yes
P(1) Ni(1) C(29) 29.1(2) ? ? ? yes
P(1) Ni(1) C(35) 87.0(2) ? ? ? yes
P(2) Ni(1) C(1) 151.6(2) ? ? ? yes
P(2) Ni(1) C(6) 104.2(2) ? ? ? yes
P(2) Ni(1) C(21) 54.4(2) ? ? ? yes
P(2) Ni(1) C(22) 33.4(2) ? ? ? yes
P(2) Ni(1) C(29) 101.2(2) ? ? ? yes
P(2) Ni(1) C(35) 28.8(2) ? ? ? yes
C(1) Ni(1) C(6) 57.0(2) ? ? ? yes
C(1) Ni(1) C(21) 127.4(2) ? ? ? yes
C(1) Ni(1) C(22) 154.3(2) ? ? ? yes
C(1) Ni(1) C(29) 74.9(2) ? ? ? yes
C(1) Ni(1) C(35) 123.3(2) ? ? ? yes
C(6) Ni(1) C(21) 145.0(2) ? ? ? yes
C(6) Ni(1) C(22) 137.4(2) ? ? ? yes
C(6) Ni(1) C(29) 118.6(2) ? ? ? yes
C(6) Ni(1) C(35) 88.9(2) ? ? ? yes
C(21) Ni(1) C(22) 27.0(2) ? ? ? yes
C(21) Ni(1) C(29) 52.6(2) ? ? ? yes
C(21) Ni(1) C(35) 59.0(2) ? ? ? yes
C(22) Ni(1) C(29) 79.6(2) ? ? ? yes
C(22) Ni(1) C(35) 51.5(2) ? ? ? yes
C(29) Ni(1) C(35) 87.9(2) ? ? ? yes
S(1) Fe(1) S(2) 54.27(6) ? ? ? yes
S(1) Fe(1) C(1) 24.4(2) ? ? ? yes
S(1) Fe(1) C(2) 56.4(2) ? ? ? yes
S(1) Fe(1) C(3) 91.3(2) ? ? ? yes
S(1) Fe(1) C(4) 92.2(2) ? ? ? yes
S(1) Fe(1) C(5) 57.5(2) ? ? ? yes
S(1) Fe(1) C(6) 79.1(2) ? ? ? yes
S(1) Fe(1) C(7) 102.6(3) ? ? ? yes
S(1) Fe(1) C(8) 142.5(3) ? ? ? yes
S(1) Fe(1) C(9) 140.6(3) ? ? ? yes
S(1) Fe(1) C(10) 99.9(3) ? ? ? yes
S(2) Fe(1) C(1) 78.6(2) ? ? ? yes
S(2) Fe(1) C(2) 100.2(2) ? ? ? yes
S(2) Fe(1) C(3) 140.5(2) ? ? ? yes
S(2) Fe(1) C(4) 141.6(3) ? ? ? yes
S(2) Fe(1) C(5) 100.9(2) ? ? ? yes
S(2) Fe(1) C(6) 24.8(2) ? ? ? yes
S(2) Fe(1) C(7) 58.7(3) ? ? ? yes
S(2) Fe(1) C(8) 92.8(3) ? ? ? yes
S(2) Fe(1) C(9) 91.8(3) ? ? ? yes
S(2) Fe(1) C(10) 56.3(3) ? ? ? yes
C(1) Fe(1) C(2) 40.7(3) ? ? ? yes
C(1) Fe(1) C(3) 68.6(3) ? ? ? yes
C(1) Fe(1) C(4) 69.4(3) ? ? ? yes
C(1) Fe(1) C(5) 41.8(3) ? ? ? yes
C(1) Fe(1) C(6) 103.4(3) ? ? ? yes
C(1) Fe(1) C(7) 121.8(3) ? ? ? yes
C(1) Fe(1) C(8) 158.8(4) ? ? ? yes
C(1) Fe(1) C(9) 156.5(4) ? ? ? yes
C(1) Fe(1) C(10) 119.3(3) ? ? ? yes
C(2) Fe(1) C(3) 40.3(3) ? ? ? yes
C(2) Fe(1) C(4) 68.7(3) ? ? ? yes
C(2) Fe(1) C(5) 69.0(3) ? ? ? yes
C(2) Fe(1) C(6) 120.7(3) ? ? ? yes
C(2) Fe(1) C(7) 158.0(3) ? ? ? yes
C(2) Fe(1) C(8) 160.1(4) ? ? ? yes
C(2) Fe(1) C(9) 122.7(4) ? ? ? yes
C(2) Fe(1) C(10) 105.9(3) ? ? ? yes
C(3) Fe(1) C(4) 41.0(3) ? ? ? yes
C(3) Fe(1) C(5) 68.7(3) ? ? ? yes
C(3) Fe(1) C(6) 158.1(4) ? ? ? yes
C(3) Fe(1) C(7) 160.1(4) ? ? ? yes
C(3) Fe(1) C(8) 125.2(4) ? ? ? yes
C(3) Fe(1) C(9) 109.6(4) ? ? ? yes
C(3) Fe(1) C(10) 123.2(4) ? ? ? yes
C(4) Fe(1) C(5) 40.8(3) ? ? ? yes
C(4) Fe(1) C(6) 157.2(4) ? ? ? yes
C(4) Fe(1) C(7) 123.0(4) ? ? ? yes
C(4) Fe(1) C(8) 109.4(4) ? ? ? yes
C(4) Fe(1) C(9) 125.6(4) ? ? ? yes
C(4) Fe(1) C(10) 160.9(4) ? ? ? yes
C(5) Fe(1) C(6) 119.7(3) ? ? ? yes
C(5) Fe(1) C(7) 106.7(3) ? ? ? yes
C(5) Fe(1) C(8) 123.4(4) ? ? ? yes
C(5) Fe(1) C(9) 161.2(4) ? ? ? yes
C(5) Fe(1) C(10) 156.3(3) ? ? ? yes
C(6) Fe(1) C(7) 41.3(3) ? ? ? yes
C(6) Fe(1) C(8) 69.2(3) ? ? ? yes
C(6) Fe(1) C(9) 69.2(3) ? ? ? yes
C(6) Fe(1) C(10) 41.5(3) ? ? ? yes
C(7) Fe(1) C(8) 39.9(3) ? ? ? yes
C(7) Fe(1) C(9) 68.1(4) ? ? ? yes
C(7) Fe(1) C(10) 68.9(4) ? ? ? yes
C(8) Fe(1) C(9) 41.2(4) ? ? ? yes
C(8) Fe(1) C(10) 69.1(4) ? ? ? yes
C(9) Fe(1) C(10) 40.7(3) ? ? ? yes
Ru(1) Cl(1) Ni(1) 76.12(7) ? ? ? yes
Ru(1) Cl(1) S(1) 46.93(6) ? ? ? yes
Ru(1) Cl(1) S(2) 49.98(6) ? ? ? yes
Ru(1) Cl(1) C(16) 43.4(2) ? ? ? yes
Ru(1) Cl(1) C(24) 98.9(2) ? ? ? yes
Ni(1) Cl(1) S(1) 42.90(5) ? ? ? yes
Ni(1) Cl(1) S(2) 46.20(6) ? ? ? yes
Ni(1) Cl(1) C(16) 118.4(2) ? ? ? yes
Ni(1) Cl(1) C(24) 74.7(2) ? ? ? yes
S(1) Cl(1) S(2) 57.79(7) ? ? ? yes
S(1) Cl(1) C(16) 80.1(2) ? ? ? yes
S(1) Cl(1) C(24) 61.0(2) ? ? ? yes
S(2) Cl(1) C(16) 89.2(2) ? ? ? yes
S(2) Cl(1) C(24) 115.1(2) ? ? ? yes
C(16) Cl(1) C(24) 99.9(3) ? ? ? yes
Ru(1) S(1) Ni(1) 84.14(8) ? ? ? yes
Ru(1) S(1) Fe(1) 92.48(8) ? ? ? yes
Ru(1) S(1) Cl(1) 47.78(6) ? ? ? yes
Ru(1) S(1) S(2) 50.16(6) ? ? ? yes
Ru(1) S(1) P(1) 117.96(9) ? ? ? yes
Ru(1) S(1) C(1) 112.7(3) ? ? ? yes
Ru(1) S(1) C(2) 128.9(2) ? ? ? yes
Ru(1) S(1) C(5) 95.2(2) ? ? ? yes
Ru(1) S(1) C(12) 40.9(2) ? ? ? yes
Ru(1) S(1) C(24) 100.2(2) ? ? ? yes
Ni(1) S(1) Fe(1) 87.49(7) ? ? ? yes
Ni(1) S(1) Cl(1) 52.46(6) ? ? ? yes
Ni(1) S(1) S(2) 47.48(7) ? ? ? yes
Ni(1) S(1) P(1) 43.26(7) ? ? ? yes
Ni(1) S(1) C(1) 107.9(3) ? ? ? yes
Ni(1) S(1) C(2) 91.3(2) ? ? ? yes
Ni(1) S(1) C(5) 124.1(2) ? ? ? yes
Ni(1) S(1) C(12) 124.7(2) ? ? ? yes
Ni(1) S(1) C(24) 79.6(2) ? ? ? yes
Fe(1) S(1) Cl(1) 120.31(8) ? ? ? yes
Fe(1) S(1) S(2) 62.44(6) ? ? ? yes
Fe(1) S(1) P(1) 110.79(8) ? ? ? yes
Fe(1) S(1) C(1) 27.8(2) ? ? ? yes
Fe(1) S(1) C(2) 36.5(2) ? ? ? yes
Fe(1) S(1) C(5) 36.6(2) ? ? ? yes
Fe(1) S(1) C(12) 88.9(2) ? ? ? yes
Fe(1) S(1) C(24) 160.8(2) ? ? ? yes
Cl(1) S(1) S(2) 57.87(7) ? ? ? yes
Cl(1) S(1) P(1) 71.51(7) ? ? ? yes
Cl(1) S(1) C(1) 148.1(3) ? ? ? yes
Cl(1) S(1) C(2) 142.2(2) ? ? ? yes
Cl(1) S(1) C(5) 141.1(2) ? ? ? yes
Cl(1) S(1) C(12) 83.6(2) ? ? ? yes
Cl(1) S(1) C(24) 61.7(2) ? ? ? yes
S(2) S(1) P(1) 90.73(8) ? ? ? yes
S(2) S(1) C(1) 90.3(2) ? ? ? yes
S(2) S(1) C(2) 91.0(2) ? ? ? yes
S(2) S(1) C(5) 91.0(2) ? ? ? yes
S(2) S(1) C(12) 82.9(2) ? ? ? yes
S(2) S(1) C(24) 115.8(2) ? ? ? yes
P(1) S(1) C(1) 113.2(3) ? ? ? yes
P(1) S(1) C(2) 89.6(2) ? ? ? yes
P(1) S(1) C(5) 137.1(2) ? ? ? yes
P(1) S(1) C(12) 153.7(2) ? ? ? yes
P(1) S(1) C(24) 50.4(2) ? ? ? yes
C(1) S(1) C(2) 23.6(3) ? ? ? yes
C(1) S(1) C(5) 23.9(3) ? ? ? yes
C(1) S(1) C(12) 92.4(3) ? ? ? yes
C(1) S(1) C(24) 146.7(3) ? ? ? yes
C(2) S(1) C(5) 47.5(2) ? ? ? yes
C(2) S(1) C(12) 115.9(3) ? ? ? yes
C(2) S(1) C(24) 129.0(2) ? ? ? yes
C(5) S(1) C(12) 68.8(3) ? ? ? yes
C(5) S(1) C(24) 153.1(2) ? ? ? yes
C(12) S(1) C(24) 110.2(3) ? ? ? yes
Ru(1) S(2) Ni(1) 83.48(8) ? ? ? yes
Ru(1) S(2) Fe(1) 93.13(7) ? ? ? yes
Ru(1) S(2) Cl(1) 50.95(6) ? ? ? yes
Ru(1) S(2) S(1) 50.19(6) ? ? ? yes
Ru(1) S(2) P(2) 114.00(9) ? ? ? yes
Ru(1) S(2) C(6) 112.8(3) ? ? ? yes
Ru(1) S(2) C(7) 96.7(2) ? ? ? yes
Ru(1) S(2) C(10) 129.8(2) ? ? ? yes
Ru(1) S(2) C(46) 129.4(2) ? ? ? yes
Ni(1) S(2) Fe(1) 87.61(8) ? ? ? yes
Ni(1) S(2) Cl(1) 55.96(7) ? ? ? yes
Ni(1) S(2) S(1) 46.60(7) ? ? ? yes
Ni(1) S(2) P(2) 41.32(7) ? ? ? yes
Ni(1) S(2) C(6) 109.3(3) ? ? ? yes
Ni(1) S(2) C(7) 124.3(2) ? ? ? yes
Ni(1) S(2) C(10) 91.4(2) ? ? ? yes
Ni(1) S(2) C(46) 89.8(2) ? ? ? yes
Fe(1) S(2) Cl(1) 127.63(8) ? ? ? yes
Fe(1) S(2) S(1) 63.29(6) ? ? ? yes
Fe(1) S(2) P(2) 111.99(8) ? ? ? yes
Fe(1) S(2) C(6) 28.3(3) ? ? ? yes
Fe(1) S(2) C(7) 36.7(2) ? ? ? yes
Fe(1) S(2) C(10) 36.7(2) ? ? ? yes
Fe(1) S(2) C(46) 136.8(2) ? ? ? yes
Cl(1) S(2) S(1) 64.34(7) ? ? ? yes
Cl(1) S(2) P(2) 66.39(7) ? ? ? yes
Cl(1) S(2) C(6) 155.8(3) ? ? ? yes
Cl(1) S(2) C(7) 147.3(2) ? ? ? yes
Cl(1) S(2) C(10) 147.2(2) ? ? ? yes
Cl(1) S(2) C(46) 84.2(2) ? ? ? yes
S(1) S(2) P(2) 87.90(8) ? ? ? yes
S(1) S(2) C(6) 91.5(3) ? ? ? yes
S(1) S(2) C(7) 92.3(2) ? ? ? yes
S(1) S(2) C(10) 91.7(2) ? ? ? yes
S(1) S(2) C(46) 135.2(2) ? ? ? yes
P(2) S(2) C(6) 117.1(3) ? ? ? yes
P(2) S(2) C(7) 139.2(2) ? ? ? yes
P(2) S(2) C(10) 92.0(2) ? ? ? yes
P(2) S(2) C(46) 49.1(2) ? ? ? yes
C(6) S(2) C(7) 22.1(3) ? ? ? yes
C(6) S(2) C(10) 25.1(3) ? ? ? yes
C(6) S(2) C(46) 116.8(3) ? ? ? yes
C(7) S(2) C(10) 47.2(2) ? ? ? yes
C(7) S(2) C(46) 127.1(3) ? ? ? yes
C(10) S(2) C(46) 100.4(3) ? ? ? yes
Ni(1) P(1) S(1) 44.72(7) ? ? ? yes
Ni(1) P(1) P(2) 46.48(7) ? ? ? yes
Ni(1) P(1) C(21) 107.7(3) ? ? ? yes
Ni(1) P(1) C(22) 80.3(2) ? ? ? yes
Ni(1) P(1) C(23) 119.2(3) ? ? ? yes
Ni(1) P(1) C(24) 95.5(2) ? ? ? yes
Ni(1) P(1) C(28) 143.9(2) ? ? ? yes
Ni(1) P(1) C(29) 114.9(3) ? ? ? yes
Ni(1) P(1) C(30) 106.4(2) ? ? ? yes
Ni(1) P(1) C(34) 116.9(2) ? ? ? yes
S(1) P(1) P(2) 91.17(9) ? ? ? yes
S(1) P(1) C(21) 152.3(3) ? ? ? yes
S(1) P(1) C(22) 122.5(2) ? ? ? yes
S(1) P(1) C(23) 91.9(3) ? ? ? yes
S(1) P(1) C(24) 68.9(2) ? ? ? yes
S(1) P(1) C(28) 115.3(2) ? ? ? yes
S(1) P(1) C(29) 90.4(3) ? ? ? yes
S(1) P(1) C(30) 100.1(2) ? ? ? yes
S(1) P(1) C(34) 78.6(2) ? ? ? yes
P(2) P(1) C(21) 61.2(3) ? ? ? yes
P(2) P(1) C(22) 36.6(2) ? ? ? yes
P(2) P(1) C(23) 129.4(3) ? ? ? yes
P(2) P(1) C(24) 118.9(2) ? ? ? yes
P(2) P(1) C(28) 133.7(2) ? ? ? yes
P(2) P(1) C(29) 128.1(3) ? ? ? yes
P(2) P(1) C(30) 104.6(2) ? ? ? yes
P(2) P(1) C(34) 149.6(2) ? ? ? yes
C(21) P(1) C(22) 31.8(3) ? ? ? yes
C(21) P(1) C(23) 104.3(4) ? ? ? yes
C(21) P(1) C(24) 121.4(3) ? ? ? yes
C(21) P(1) C(28) 86.1(3) ? ? ? yes
C(21) P(1) C(29) 107.4(4) ? ? ? yes
C(21) P(1) C(30) 89.2(3) ? ? ? yes
C(21) P(1) C(34) 125.8(3) ? ? ? yes
C(22) P(1) C(23) 105.3(3) ? ? ? yes
C(22) P(1) C(24) 109.8(3) ? ? ? yes
C(22) P(1) C(28) 99.2(3) ? ? ? yes
C(22) P(1) C(29) 135.4(3) ? ? ? yes
C(22) P(1) C(30) 112.5(3) ? ? ? yes
C(22) P(1) C(34) 157.4(3) ? ? ? yes
C(23) P(1) C(24) 24.6(3) ? ? ? yes
C(23) P(1) C(28) 25.8(4) ? ? ? yes
C(23) P(1) C(29) 102.4(4) ? ? ? yes
C(23) P(1) C(30) 124.5(4) ? ? ? yes
C(23) P(1) C(34) 80.0(3) ? ? ? yes
C(24) P(1) C(28) 50.3(3) ? ? ? yes
C(24) P(1) C(29) 109.9(4) ? ? ? yes
C(24) P(1) C(30) 134.8(3) ? ? ? yes
C(24) P(1) C(34) 84.3(3) ? ? ? yes
C(28) P(1) C(29) 90.9(4) ? ? ? yes
C(28) P(1) C(30) 106.9(3) ? ? ? yes
C(28) P(1) C(34) 75.8(3) ? ? ? yes
C(29) P(1) C(30) 24.9(3) ? ? ? yes
C(29) P(1) C(34) 25.8(3) ? ? ? yes
C(30) P(1) C(34) 50.6(3) ? ? ? yes
Ni(1) P(2) S(2) 43.52(7) ? ? ? yes
Ni(1) P(2) P(1) 46.55(7) ? ? ? yes
Ni(1) P(2) C(21) 83.7(2) ? ? ? yes
Ni(1) P(2) C(22) 105.1(3) ? ? ? yes
Ni(1) P(2) C(35) 115.5(3) ? ? ? yes
Ni(1) P(2) C(36) 140.3(2) ? ? ? yes
Ni(1) P(2) C(40) 90.1(2) ? ? ? yes
Ni(1) P(2) C(41) 119.9(3) ? ? ? yes
Ni(1) P(2) C(42) 123.5(2) ? ? ? yes
Ni(1) P(2) C(46) 109.1(2) ? ? ? yes
S(2) P(2) P(1) 90.06(8) ? ? ? yes
S(2) P(2) C(21) 127.2(2) ? ? ? yes
S(2) P(2) C(22) 143.1(3) ? ? ? yes
S(2) P(2) C(35) 107.6(3) ? ? ? yes
S(2) P(2) C(36) 122.6(2) ? ? ? yes
S(2) P(2) C(40) 91.5(2) ? ? ? yes
S(2) P(2) C(41) 83.4(3) ? ? ? yes
S(2) P(2) C(42) 99.5(2) ? ? ? yes
S(2) P(2) C(46) 66.4(2) ? ? ? yes
P(1) P(2) C(21) 37.2(2) ? ? ? yes
P(1) P(2) C(22) 62.9(3) ? ? ? yes
P(1) P(2) C(35) 106.7(3) ? ? ? yes
P(1) P(2) C(36) 122.5(2) ? ? ? yes
P(1) P(2) C(40) 87.5(2) ? ? ? yes
P(1) P(2) C(41) 148.7(3) ? ? ? yes
P(1) P(2) C(42) 130.0(2) ? ? ? yes
P(1) P(2) C(46) 154.2(2) ? ? ? yes
C(21) P(2) C(22) 32.8(3) ? ? ? yes
C(21) P(2) C(35) 92.0(3) ? ? ? yes
C(21) P(2) C(36) 95.4(3) ? ? ? yes
C(21) P(2) C(40) 86.3(3) ? ? ? yes
C(21) P(2) C(41) 139.1(4) ? ? ? yes
C(21) P(2) C(42) 115.0(3) ? ? ? yes
C(21) P(2) C(46) 164.0(3) ? ? ? yes
C(22) P(2) C(35) 104.2(4) ? ? ? yes
C(22) P(2) C(36) 94.0(3) ? ? ? yes
C(22) P(2) C(40) 110.5(3) ? ? ? yes
C(22) P(2) C(41) 106.3(4) ? ? ? yes
C(22) P(2) C(42) 82.4(3) ? ? ? yes
C(22) P(2) C(46) 131.5(4) ? ? ? yes
C(35) P(2) C(36) 24.9(3) ? ? ? yes
C(35) P(2) C(40) 25.5(3) ? ? ? yes
C(35) P(2) C(41) 104.4(4) ? ? ? yes
C(35) P(2) C(42) 116.4(4) ? ? ? yes
C(35) P(2) C(46) 90.9(4) ? ? ? yes
C(36) P(2) C(40) 50.3(3) ? ? ? yes
C(36) P(2) C(41) 86.0(4) ? ? ? yes
C(36) P(2) C(42) 92.8(3) ? ? ? yes
C(36) P(2) C(46) 80.9(3) ? ? ? yes
C(40) P(2) C(41) 123.2(4) ? ? ? yes
C(40) P(2) C(42) 140.4(3) ? ? ? yes
C(40) P(2) C(46) 102.7(3) ? ? ? yes
C(41) P(2) C(42) 24.6(4) ? ? ? yes
C(41) P(2) C(46) 25.7(4) ? ? ? yes
C(42) P(2) C(46) 50.2(3) ? ? ? yes
F(1) P(3) F(2) 89.3(5) ? ? ? yes
F(1) P(3) F(3) 176.7(6) ? ? ? yes
F(1) P(3) F(4) 95.3(6) ? ? ? yes
F(1) P(3) F(5) 87.6(5) ? ? ? yes
F(1) P(3) F(6) 91.8(5) ? ? ? yes
F(2) P(3) F(3) 88.0(5) ? ? ? yes
F(2) P(3) F(4) 175.3(7) ? ? ? yes
F(2) P(3) F(5) 93.9(8) ? ? ? yes
F(2) P(3) F(6) 90.1(7) ? ? ? yes
F(3) P(3) F(4) 87.5(6) ? ? ? yes
F(3) P(3) F(5) 90.7(5) ? ? ? yes
F(3) P(3) F(6) 90.1(5) ? ? ? yes
F(4) P(3) F(5) 87.6(7) ? ? ? yes
F(4) P(3) F(6) 88.4(8) ? ? ? yes
F(5) P(3) F(6) 175.9(9) ? ? ? yes
P(3) F(1) F(2) 43.8(3) ? ? ? yes
P(3) F(1) F(3) 1.7(3) ? ? ? yes
P(3) F(1) F(4) 40.9(3) ? ? ? yes
P(3) F(1) F(5) 45.2(3) ? ? ? yes
P(3) F(1) F(6) 43.0(3) ? ? ? yes
F(2) F(1) F(3) 42.4(3) ? ? ? yes
F(2) F(1) F(4) 84.7(4) ? ? ? yes
F(2) F(1) F(5) 61.6(5) ? ? ? yes
F(2) F(1) F(6) 58.2(5) ? ? ? yes
F(3) F(1) F(4) 42.4(3) ? ? ? yes
F(3) F(1) F(5) 44.3(3) ? ? ? yes
F(3) F(1) F(6) 43.9(3) ? ? ? yes
F(4) F(1) F(5) 56.4(5) ? ? ? yes
F(4) F(1) F(6) 55.7(5) ? ? ? yes
F(5) F(1) F(6) 88.1(4) ? ? ? yes
P(3) F(2) F(1) 46.9(4) ? ? ? yes
P(3) F(2) F(3) 48.4(3) ? ? ? yes
P(3) F(2) F(4) 2.4(3) ? ? ? yes
P(3) F(2) F(5) 43.6(5) ? ? ? yes
P(3) F(2) F(6) 45.3(4) ? ? ? yes
F(1) F(2) F(3) 95.3(5) ? ? ? yes
F(1) F(2) F(4) 49.2(3) ? ? ? yes
F(1) F(2) F(5) 58.9(5) ? ? ? yes
F(1) F(2) F(6) 62.3(5) ? ? ? yes
F(3) F(2) F(4) 46.2(3) ? ? ? yes
F(3) F(2) F(5) 61.6(4) ? ? ? yes
F(3) F(2) F(6) 62.2(4) ? ? ? yes
F(4) F(2) F(5) 44.4(4) ? ? ? yes
F(4) F(2) F(6) 44.6(4) ? ? ? yes
F(5) F(2) F(6) 88.8(6) ? ? ? yes
P(3) F(3) F(1) 1.6(3) ? ? ? yes
P(3) F(3) F(2) 43.6(3) ? ? ? yes
P(3) F(3) F(4) 43.8(4) ? ? ? yes
P(3) F(3) F(5) 42.9(3) ? ? ? yes
P(3) F(3) F(6) 43.0(3) ? ? ? yes
P(3) F(3) C(13) 124.0(5) ? ? ? yes
P(3) F(3) C(16) 129.1(4) ? ? ? yes
F(1) F(3) F(2) 42.3(3) ? ? ? yes
F(1) F(3) F(4) 45.1(4) ? ? ? yes
F(1) F(3) F(5) 42.1(3) ? ? ? yes
F(1) F(3) F(6) 43.9(3) ? ? ? yes
F(1) F(3) C(13) 122.3(4) ? ? ? yes
F(1) F(3) C(16) 129.8(4) ? ? ? yes
F(2) F(3) F(4) 87.4(5) ? ? ? yes
F(2) F(3) F(5) 60.1(5) ? ? ? yes
F(2) F(3) F(6) 58.1(5) ? ? ? yes
F(2) F(3) C(13) 87.8(5) ? ? ? yes
F(2) F(3) C(16) 157.8(7) ? ? ? yes
F(4) F(3) F(5) 56.7(5) ? ? ? yes
F(4) F(3) F(6) 57.2(5) ? ? ? yes
F(4) F(3) C(13) 149.0(6) ? ? ? yes
F(4) F(3) C(16) 89.5(5) ? ? ? yes
F(5) F(3) F(6) 85.8(4) ? ? ? yes
F(5) F(3) C(13) 94.7(6) ? ? ? yes
F(5) F(3) C(16) 100.2(5) ? ? ? yes
F(6) F(3) C(13) 140.1(5) ? ? ? yes
F(6) F(3) C(16) 135.6(6) ? ? ? yes
C(13) F(3) C(16) 83.6(3) ? ? ? yes
P(3) F(4) F(1) 43.8(4) ? ? ? yes
P(3) F(4) F(2) 2.4(3) ? ? ? yes
P(3) F(4) F(3) 48.7(4) ? ? ? yes
P(3) F(4) F(5) 46.8(5) ? ? ? yes
P(3) F(4) F(6) 46.2(5) ? ? ? yes
F(1) F(4) F(2) 46.1(3) ? ? ? yes
F(1) F(4) F(3) 92.5(5) ? ? ? yes
F(1) F(4) F(5) 58.8(4) ? ? ? yes
F(1) F(4) F(6) 60.9(4) ? ? ? yes
F(2) F(4) F(3) 46.5(3) ? ? ? yes
F(2) F(4) F(5) 47.6(4) ? ? ? yes
F(2) F(4) F(6) 45.5(4) ? ? ? yes
F(3) F(4) F(5) 63.7(5) ? ? ? yes
F(3) F(4) F(6) 62.9(4) ? ? ? yes
F(5) F(4) F(6) 93.0(6) ? ? ? yes
P(3) F(5) F(1) 47.2(4) ? ? ? yes
P(3) F(5) F(2) 42.6(4) ? ? ? yes
P(3) F(5) F(3) 46.4(4) ? ? ? yes
P(3) F(5) F(4) 45.6(4) ? ? ? yes
P(3) F(5) F(6) 2.0(4) ? ? ? yes
P(3) F(5) C(17) 122.5(6) ? ? ? yes
F(1) F(5) F(2) 59.5(4) ? ? ? yes
F(1) F(5) F(3) 93.6(5) ? ? ? yes
F(1) F(5) F(4) 64.8(5) ? ? ? yes
F(1) F(5) F(6) 46.9(3) ? ? ? yes
F(1) F(5) C(17) 166.3(7) ? ? ? yes
F(2) F(5) F(3) 58.3(4) ? ? ? yes
F(2) F(5) F(4) 88.1(6) ? ? ? yes
F(2) F(5) F(6) 44.6(4) ? ? ? yes
F(2) F(5) C(17) 121.2(7) ? ? ? yes
F(3) F(5) F(4) 59.7(4) ? ? ? yes
F(3) F(5) F(6) 46.8(3) ? ? ? yes
F(3) F(5) C(17) 77.3(4) ? ? ? yes
F(4) F(5) F(6) 43.6(4) ? ? ? yes
F(4) F(5) C(17) 101.6(7) ? ? ? yes
F(6) F(5) C(17) 122.4(4) ? ? ? yes
P(3) F(6) F(1) 45.3(3) ? ? ? yes
P(3) F(6) F(2) 44.6(5) ? ? ? yes
P(3) F(6) F(3) 46.9(4) ? ? ? yes
P(3) F(6) F(4) 45.4(5) ? ? ? yes
P(3) F(6) F(5) 2.0(4) ? ? ? yes
P(3) F(6) C(9) 160.3(7) ? ? ? yes
F(1) F(6) F(2) 59.5(5) ? ? ? yes
F(1) F(6) F(3) 92.2(5) ? ? ? yes
F(1) F(6) F(4) 63.4(5) ? ? ? yes
F(1) F(6) F(5) 45.0(3) ? ? ? yes
F(1) F(6) C(9) 120.9(4) ? ? ? yes
F(2) F(6) F(3) 59.7(4) ? ? ? yes
F(2) F(6) F(4) 89.9(6) ? ? ? yes
F(2) F(6) F(5) 46.6(5) ? ? ? yes
F(2) F(6) C(9) 118.8(8) ? ? ? yes
F(3) F(6) F(4) 59.9(4) ? ? ? yes
F(3) F(6) F(5) 47.4(3) ? ? ? yes
F(3) F(6) C(9) 141.8(6) ? ? ? yes
F(4) F(6) F(5) 43.4(4) ? ? ? yes
F(4) F(6) C(9) 149.6(8) ? ? ? yes
F(5) F(6) C(9) 161.6(6) ? ? ? yes
Ni(1) C(1) Fe(1) 95.5(2) ? ? ? yes
Ni(1) C(1) S(1) 41.0(2) ? ? ? yes
Ni(1) C(1) C(2) 94.7(5) ? ? ? yes
Ni(1) C(1) C(3) 125.6(4) ? ? ? yes
Ni(1) C(1) C(4) 151.0(4) ? ? ? yes
Ni(1) C(1) C(5) 146.2(5) ? ? ? yes
Ni(1) C(1) C(6) 62.3(2) ? ? ? yes
Fe(1) C(1) S(1) 127.8(4) ? ? ? yes
Fe(1) C(1) C(2) 70.2(5) ? ? ? yes
Fe(1) C(1) C(3) 56.1(3) ? ? ? yes
Fe(1) C(1) C(4) 56.1(3) ? ? ? yes
Fe(1) C(1) C(5) 70.1(4) ? ? ? yes
Fe(1) C(1) C(6) 38.2(2) ? ? ? yes
S(1) C(1) C(2) 125.9(6) ? ? ? yes
S(1) C(1) C(3) 161.4(5) ? ? ? yes
S(1) C(1) C(4) 162.2(5) ? ? ? yes
S(1) C(1) C(5) 126.2(6) ? ? ? yes
S(1) C(1) C(6) 89.6(3) ? ? ? yes
C(2) C(1) C(3) 35.5(4) ? ? ? yes
C(2) C(1) C(4) 71.8(5) ? ? ? yes
C(2) C(1) C(5) 107.8(7) ? ? ? yes
C(2) C(1) C(6) 92.3(5) ? ? ? yes
C(3) C(1) C(4) 36.3(3) ? ? ? yes
C(3) C(1) C(5) 72.3(5) ? ? ? yes
C(3) C(1) C(6) 92.2(4) ? ? ? yes
C(4) C(1) C(5) 36.0(4) ? ? ? yes
C(4) C(1) C(6) 92.0(3) ? ? ? yes
C(5) C(1) C(6) 91.2(5) ? ? ? yes
Fe(1) C(2) S(1) 87.2(3) ? ? ? yes
Fe(1) C(2) C(1) 69.1(5) ? ? ? yes
Fe(1) C(2) C(3) 70.0(5) ? ? ? yes
Fe(1) C(2) C(4) 56.2(3) ? ? ? yes
Fe(1) C(2) C(5) 55.7(3) ? ? ? yes
Fe(1) C(2) C(10) 37.0(2) ? ? ? yes
S(1) C(2) C(1) 30.5(4) ? ? ? yes
S(1) C(2) C(3) 139.3(6) ? ? ? yes
S(1) C(2) C(4) 103.2(4) ? ? ? yes
S(1) C(2) C(5) 67.2(3) ? ? ? yes
S(1) C(2) C(10) 88.6(3) ? ? ? yes
C(1) C(2) C(3) 108.8(7) ? ? ? yes
C(1) C(2) C(4) 72.8(5) ? ? ? yes
C(1) C(2) C(5) 36.7(4) ? ? ? yes
C(1) C(2) C(10) 88.1(5) ? ? ? yes
C(3) C(2) C(4) 36.0(5) ? ? ? yes
C(3) C(2) C(5) 72.1(5) ? ? ? yes
C(3) C(2) C(10) 92.0(5) ? ? ? yes
C(4) C(2) C(5) 36.1(3) ? ? ? yes
C(4) C(2) C(10) 91.5(4) ? ? ? yes
C(5) C(2) C(10) 90.2(4) ? ? ? yes
Fe(1) C(3) C(1) 55.3(3) ? ? ? yes
Fe(1) C(3) C(2) 69.7(5) ? ? ? yes
Fe(1) C(3) C(4) 70.2(5) ? ? ? yes
Fe(1) C(3) C(5) 55.8(3) ? ? ? yes
Fe(1) C(3) C(9) 35.1(2) ? ? ? yes
C(1) C(3) C(2) 35.7(4) ? ? ? yes
C(1) C(3) C(4) 73.1(5) ? ? ? yes
C(1) C(3) C(5) 36.9(3) ? ? ? yes
C(1) C(3) C(9) 87.9(3) ? ? ? yes
C(2) C(3) C(4) 108.8(8) ? ? ? yes
C(2) C(3) C(5) 72.5(5) ? ? ? yes
C(2) C(3) C(9) 88.2(5) ? ? ? yes
C(4) C(3) C(5) 36.3(4) ? ? ? yes
C(4) C(3) C(9) 90.7(6) ? ? ? yes
C(5) C(3) C(9) 89.3(4) ? ? ? yes
Fe(1) C(4) C(1) 54.6(3) ? ? ? yes
Fe(1) C(4) C(2) 55.2(3) ? ? ? yes
Fe(1) C(4) C(3) 68.8(5) ? ? ? yes
Fe(1) C(4) C(5) 69.2(5) ? ? ? yes
Fe(1) C(4) C(8) 35.1(2) ? ? ? yes
C(1) C(4) C(2) 35.4(3) ? ? ? yes
C(1) C(4) C(3) 70.6(5) ? ? ? yes
C(1) C(4) C(5) 36.7(4) ? ? ? yes
C(1) C(4) C(8) 87.6(3) ? ? ? yes
C(2) C(4) C(3) 35.2(4) ? ? ? yes
C(2) C(4) C(5) 72.1(5) ? ? ? yes
C(2) C(4) C(8) 88.5(4) ? ? ? yes
C(3) C(4) C(5) 107.3(7) ? ? ? yes
C(3) C(4) C(8) 89.3(5) ? ? ? yes
C(5) C(4) C(8) 88.3(5) ? ? ? yes
Fe(1) C(5) S(1) 85.9(3) ? ? ? yes
Fe(1) C(5) C(1) 68.1(4) ? ? ? yes
Fe(1) C(5) C(2) 55.3(3) ? ? ? yes
Fe(1) C(5) C(3) 55.5(3) ? ? ? yes
Fe(1) C(5) C(4) 70.0(5) ? ? ? yes
Fe(1) C(5) C(7) 36.5(2) ? ? ? yes
S(1) C(5) C(1) 29.9(4) ? ? ? yes
S(1) C(5) C(2) 65.3(3) ? ? ? yes
S(1) C(5) C(3) 100.7(4) ? ? ? yes
S(1) C(5) C(4) 137.2(6) ? ? ? yes
S(1) C(5) C(7) 89.3(3) ? ? ? yes
C(1) C(5) C(2) 35.5(4) ? ? ? yes
C(1) C(5) C(3) 70.9(5) ? ? ? yes
C(1) C(5) C(4) 107.3(7) ? ? ? yes
C(1) C(5) C(7) 88.3(5) ? ? ? yes
C(2) C(5) C(3) 35.4(3) ? ? ? yes
C(2) C(5) C(4) 71.8(5) ? ? ? yes
C(2) C(5) C(7) 89.6(3) ? ? ? yes
C(3) C(5) C(4) 36.4(5) ? ? ? yes
C(3) C(5) C(7) 90.2(3) ? ? ? yes
C(4) C(5) C(7) 91.1(5) ? ? ? yes
Ni(1) C(6) Fe(1) 94.1(3) ? ? ? yes
Ni(1) C(6) S(2) 40.5(2) ? ? ? yes
Ni(1) C(6) C(1) 60.6(2) ? ? ? yes
Ni(1) C(6) C(7) 148.1(6) ? ? ? yes
Ni(1) C(6) C(8) 149.3(4) ? ? ? yes
Ni(1) C(6) C(9) 123.5(4) ? ? ? yes
Ni(1) C(6) C(10) 92.3(5) ? ? ? yes
Fe(1) C(6) S(2) 126.9(4) ? ? ? yes
Fe(1) C(6) C(1) 38.4(2) ? ? ? yes
Fe(1) C(6) C(7) 70.3(5) ? ? ? yes
Fe(1) C(6) C(8) 56.1(3) ? ? ? yes
Fe(1) C(6) C(9) 55.8(3) ? ? ? yes
Fe(1) C(6) C(10) 70.0(5) ? ? ? yes
S(2) C(6) C(1) 88.6(3) ? ? ? yes
S(2) C(6) C(7) 130.0(7) ? ? ? yes
S(2) C(6) C(8) 164.8(6) ? ? ? yes
S(2) C(6) C(9) 158.9(6) ? ? ? yes
S(2) C(6) C(10) 123.0(7) ? ? ? yes
C(1) C(6) C(7) 93.3(5) ? ? ? yes
C(1) C(6) C(8) 92.5(4) ? ? ? yes
C(1) C(6) C(9) 91.8(4) ? ? ? yes
C(1) C(6) C(10) 90.9(5) ? ? ? yes
C(7) C(6) C(8) 34.8(5) ? ? ? yes
C(7) C(6) C(9) 71.1(6) ? ? ? yes
C(7) C(6) C(10) 107.0(8) ? ? ? yes
C(8) C(6) C(9) 36.3(3) ? ? ? yes
C(8) C(6) C(10) 72.2(5) ? ? ? yes
C(9) C(6) C(10) 35.9(5) ? ? ? yes
Fe(1) C(7) S(2) 84.7(3) ? ? ? yes
Fe(1) C(7) C(5) 36.7(2) ? ? ? yes
Fe(1) C(7) C(6) 68.4(5) ? ? ? yes
Fe(1) C(7) C(8) 70.3(5) ? ? ? yes
Fe(1) C(7) C(9) 55.9(3) ? ? ? yes
Fe(1) C(7) C(10) 55.5(3) ? ? ? yes
S(2) C(7) C(5) 87.3(3) ? ? ? yes
S(2) C(7) C(6) 28.0(4) ? ? ? yes
S(2) C(7) C(8) 137.4(7) ? ? ? yes
S(2) C(7) C(9) 100.5(4) ? ? ? yes
S(2) C(7) C(10) 64.5(3) ? ? ? yes
C(5) C(7) C(6) 87.2(5) ? ? ? yes
C(5) C(7) C(8) 91.8(6) ? ? ? yes
C(5) C(7) C(9) 91.0(4) ? ? ? yes
C(5) C(7) C(10) 89.6(4) ? ? ? yes
C(6) C(7) C(8) 109.4(8) ? ? ? yes
C(6) C(7) C(9) 72.5(6) ? ? ? yes
C(6) C(7) C(10) 36.6(5) ? ? ? yes
C(8) C(7) C(9) 36.9(5) ? ? ? yes
C(8) C(7) C(10) 72.9(6) ? ? ? yes
C(9) C(7) C(10) 36.0(3) ? ? ? yes
Fe(1) C(8) C(4) 35.4(2) ? ? ? yes
Fe(1) C(8) C(6) 54.8(3) ? ? ? yes
Fe(1) C(8) C(7) 69.8(5) ? ? ? yes
Fe(1) C(8) C(9) 69.0(5) ? ? ? yes
Fe(1) C(8) C(10) 55.2(3) ? ? ? yes
C(4) C(8) C(6) 87.8(3) ? ? ? yes
C(4) C(8) C(7) 88.8(6) ? ? ? yes
C(4) C(8) C(9) 89.9(6) ? ? ? yes
C(4) C(8) C(10) 88.9(4) ? ? ? yes
C(6) C(8) C(7) 35.8(5) ? ? ? yes
C(6) C(8) C(9) 71.7(6) ? ? ? yes
C(6) C(8) C(10) 36.2(3) ? ? ? yes
C(7) C(8) C(9) 107.5(8) ? ? ? yes
C(7) C(8) C(10) 72.0(6) ? ? ? yes
C(9) C(8) C(10) 35.5(5) ? ? ? yes
Fe(1) C(9) F(6) 103.9(4) ? ? ? yes
Fe(1) C(9) C(3) 35.3(2) ? ? ? yes
Fe(1) C(9) C(6) 54.9(3) ? ? ? yes
Fe(1) C(9) C(7) 56.0(3) ? ? ? yes
Fe(1) C(9) C(8) 69.8(5) ? ? ? yes
Fe(1) C(9) C(10) 69.6(5) ? ? ? yes
Fe(1) C(9) C(30) 151.0(5) ? ? ? yes
F(6) C(9) C(3) 68.8(3) ? ? ? yes
F(6) C(9) C(6) 145.5(5) ? ? ? yes
F(6) C(9) C(7) 156.1(5) ? ? ? yes
F(6) C(9) C(8) 130.6(7) ? ? ? yes
F(6) C(9) C(10) 114.7(8) ? ? ? yes
F(6) C(9) C(30) 98.4(4) ? ? ? yes
C(3) C(9) C(6) 88.0(3) ? ? ? yes
C(3) C(9) C(7) 89.5(4) ? ? ? yes
C(3) C(9) C(8) 90.1(6) ? ? ? yes
C(3) C(9) C(10) 88.5(5) ? ? ? yes
C(3) C(9) C(30) 161.2(5) ? ? ? yes
C(6) C(9) C(7) 36.4(3) ? ? ? yes
C(6) C(9) C(8) 72.0(6) ? ? ? yes
C(6) C(9) C(10) 36.5(5) ? ? ? yes
C(6) C(9) C(30) 96.4(4) ? ? ? yes
C(7) C(9) C(8) 35.7(5) ? ? ? yes
C(7) C(9) C(10) 72.8(6) ? ? ? yes
C(7) C(9) C(30) 105.0(4) ? ? ? yes
C(8) C(9) C(10) 108.5(9) ? ? ? yes
C(8) C(9) C(30) 108.6(6) ? ? ? yes
C(10) C(9) C(30) 84.4(6) ? ? ? yes
Fe(1) C(10) S(2) 87.0(3) ? ? ? yes
Fe(1) C(10) C(2) 37.1(2) ? ? ? yes
Fe(1) C(10) C(6) 68.5(5) ? ? ? yes
Fe(1) C(10) C(7) 55.7(3) ? ? ? yes
Fe(1) C(10) C(8) 55.7(3) ? ? ? yes
Fe(1) C(10) C(9) 69.7(5) ? ? ? yes
Fe(1) C(10) C(31) 158.1(4) ? ? ? yes
S(2) C(10) C(2) 88.7(3) ? ? ? yes
S(2) C(10) C(6) 31.9(4) ? ? ? yes
S(2) C(10) C(7) 68.3(4) ? ? ? yes
S(2) C(10) C(8) 103.5(4) ? ? ? yes
S(2) C(10) C(9) 139.5(7) ? ? ? yes
S(2) C(10) C(31) 95.9(3) ? ? ? yes
C(2) C(10) C(6) 88.6(5) ? ? ? yes
C(2) C(10) C(7) 90.6(4) ? ? ? yes
C(2) C(10) C(8) 91.0(4) ? ? ? yes
C(2) C(10) C(9) 91.3(6) ? ? ? yes
C(2) C(10) C(31) 164.0(4) ? ? ? yes
C(6) C(10) C(7) 36.4(4) ? ? ? yes
C(6) C(10) C(8) 71.6(5) ? ? ? yes
C(6) C(10) C(9) 107.6(8) ? ? ? yes
C(6) C(10) C(31) 103.4(6) ? ? ? yes
C(7) C(10) C(8) 35.2(3) ? ? ? yes
C(7) C(10) C(9) 71.2(6) ? ? ? yes
C(7) C(10) C(31) 105.3(4) ? ? ? yes
C(8) C(10) C(9) 36.0(5) ? ? ? yes
C(8) C(10) C(31) 102.7(4) ? ? ? yes
C(9) C(10) C(31) 95.0(6) ? ? ? yes
Ru(1) C(11) C(12) 70.3(5) ? ? ? yes
Ru(1) C(11) C(12) 141.8(5) ? ? ? yes
Ru(1) C(11) C(13) 55.6(3) ? ? ? yes
Ru(1) C(11) C(14) 50.3(3) ? ? ? yes
Ru(1) C(11) C(15) 56.9(3) ? ? ? yes
Ru(1) C(11) C(16) 71.9(5) ? ? ? yes
Ru(1) C(11) C(17) 126.6(7) ? ? ? yes
C(12) C(11) C(12) 84.4(6) ? ? ? yes
C(12) C(11) C(13) 29.5(5) ? ? ? yes
C(12) C(11) C(14) 58.7(6) ? ? ? yes
C(12) C(11) C(15) 87.0(7) ? ? ? yes
C(12) C(11) C(16) 116.8(10) ? ? ? yes
C(12) C(11) C(17) 120(1) ? ? ? yes
C(12) C(11) C(13) 88.5(4) ? ? ? yes
C(12) C(11) C(14) 92.3(4) ? ? ? yes
C(12) C(11) C(15) 94.8(4) ? ? ? yes
C(12) C(11) C(16) 96.4(6) ? ? ? yes
C(12) C(11) C(17) 90.7(6) ? ? ? yes
C(13) C(11) C(14) 29.2(3) ? ? ? yes
C(13) C(11) C(15) 57.5(4) ? ? ? yes
C(13) C(11) C(16) 87.3(7) ? ? ? yes
C(13) C(11) C(17) 149(1) ? ? ? yes
C(14) C(11) C(15) 28.3(3) ? ? ? yes
C(14) C(11) C(16) 58.1(6) ? ? ? yes
C(14) C(11) C(17) 176.8(7) ? ? ? yes
C(15) C(11) C(16) 29.8(6) ? ? ? yes
C(15) C(11) C(17) 152(1) ? ? ? yes
C(16) C(11) C(17) 122(1) ? ? ? yes
Ru(1) C(12) S(1) 47.1(2) ? ? ? yes
Ru(1) C(12) C(11) 71.2(5) ? ? ? yes
Ru(1) C(12) C(11) 148.7(4) ? ? ? yes
Ru(1) C(12) C(13) 71.5(5) ? ? ? yes
Ru(1) C(12) C(14) 57.4(3) ? ? ? yes
Ru(1) C(12) C(15) 51.6(3) ? ? ? yes
Ru(1) C(12) C(16) 56.8(3) ? ? ? yes
Ru(1) C(12) C(17) 88.6(4) ? ? ? yes
S(1) C(12) C(11) 84.9(5) ? ? ? yes
S(1) C(12) C(11) 162.9(3) ? ? ? yes
S(1) C(12) C(13) 101.5(6) ? ? ? yes
S(1) C(12) C(14) 101.2(3) ? ? ? yes
S(1) C(12) C(15) 98.3(3) ? ? ? yes
S(1) C(12) C(16) 92.3(4) ? ? ? yes
S(1) C(12) C(17) 78.1(3) ? ? ? yes
C(11) C(12) C(11) 95.6(6) ? ? ? yes
C(11) C(12) C(13) 120.4(9) ? ? ? yes
C(11) C(12) C(14) 91.4(7) ? ? ? yes
C(11) C(12) C(15) 62.5(6) ? ? ? yes
C(11) C(12) C(16) 31.7(6) ? ? ? yes
C(11) C(12) C(17) 30.6(6) ? ? ? yes
C(11) C(12) C(13) 93.1(6) ? ? ? yes
C(11) C(12) C(14) 96.0(4) ? ? ? yes
C(11) C(12) C(15) 97.1(4) ? ? ? yes
C(11) C(12) C(16) 97.0(4) ? ? ? yes
C(11) C(12) C(17) 93.5(4) ? ? ? yes
C(13) C(12) C(14) 28.9(5) ? ? ? yes
C(13) C(12) C(15) 57.9(6) ? ? ? yes
C(13) C(12) C(16) 88.6(7) ? ? ? yes
C(13) C(12) C(17) 150.8(8) ? ? ? yes
C(14) C(12) C(15) 29.0(3) ? ? ? yes
C(14) C(12) C(16) 59.7(4) ? ? ? yes
C(14) C(12) C(17) 122.0(6) ? ? ? yes
C(15) C(12) C(16) 30.7(3) ? ? ? yes
C(15) C(12) C(17) 93.1(5) ? ? ? yes
C(16) C(12) C(17) 62.4(5) ? ? ? yes
Ru(1) C(13) F(3) 136.7(4) ? ? ? yes
Ru(1) C(13) C(11) 55.7(3) ? ? ? yes
Ru(1) C(13) C(12) 70.8(5) ? ? ? yes
Ru(1) C(13) C(14) 73.8(5) ? ? ? yes
Ru(1) C(13) C(15) 58.8(3) ? ? ? yes
Ru(1) C(13) C(16) 50.9(3) ? ? ? yes
Ru(1) C(13) C(18) 93.2(4) ? ? ? yes
Ru(1) C(13) C(20) 119.2(5) ? ? ? yes
F(3) C(13) C(11) 110.0(5) ? ? ? yes
F(3) C(13) C(12) 81.7(6) ? ? ? yes
F(3) C(13) C(14) 148.9(7) ? ? ? yes
F(3) C(13) C(15) 157.5(4) ? ? ? yes
F(3) C(13) C(16) 137.6(5) ? ? ? yes
F(3) C(13) C(18) 122.5(5) ? ? ? yes
F(3) C(13) C(20) 101.4(4) ? ? ? yes
C(11) C(13) C(12) 30.2(5) ? ? ? yes
C(11) C(13) C(14) 92.1(7) ? ? ? yes
C(11) C(13) C(15) 62.1(4) ? ? ? yes
C(11) C(13) C(16) 31.1(3) ? ? ? yes
C(11) C(13) C(18) 123.6(6) ? ? ? yes
C(11) C(13) C(20) 129.2(6) ? ? ? yes
C(12) C(13) C(14) 122.2(10) ? ? ? yes
C(12) C(13) C(15) 92.2(7) ? ? ? yes
C(12) C(13) C(16) 61.2(6) ? ? ? yes
C(12) C(13) C(18) 153.8(8) ? ? ? yes
C(12) C(13) C(20) 150.2(8) ? ? ? yes
C(14) C(13) C(15) 30.0(6) ? ? ? yes
C(14) C(13) C(16) 61.0(6) ? ? ? yes
C(14) C(13) C(18) 31.6(6) ? ? ? yes
C(14) C(13) C(20) 47.7(6) ? ? ? yes
C(15) C(13) C(16) 31.0(3) ? ? ? yes
C(15) C(13) C(18) 61.6(5) ? ? ? yes
C(15) C(13) C(20) 73.5(6) ? ? ? yes
C(16) C(13) C(18) 92.6(5) ? ? ? yes
C(16) C(13) C(20) 101.6(6) ? ? ? yes
C(18) C(13) C(20) 27.5(4) ? ? ? yes
Ru(1) C(14) C(11) 48.5(3) ? ? ? yes
Ru(1) C(14) C(12) 54.7(3) ? ? ? yes
Ru(1) C(14) C(13) 69.0(5) ? ? ? yes
Ru(1) C(14) C(15) 72.6(6) ? ? ? yes
Ru(1) C(14) C(16) 56.1(3) ? ? ? yes
Ru(1) C(14) C(18) 130.6(7) ? ? ? yes
Ru(1) C(14) C(19) 115.3(5) ? ? ? yes
Ru(1) C(14) C(20) 162.2(8) ? ? ? yes
C(11) C(14) C(12) 29.8(3) ? ? ? yes
C(11) C(14) C(13) 58.7(6) ? ? ? yes
C(11) C(14) C(15) 60.3(7) ? ? ? yes
C(11) C(14) C(16) 30.1(3) ? ? ? yes
C(11) C(14) C(18) 178.5(8) ? ? ? yes
C(11) C(14) C(19) 150.3(6) ? ? ? yes
C(11) C(14) C(20) 145.6(6) ? ? ? yes
C(12) C(14) C(13) 28.8(5) ? ? ? yes
C(12) C(14) C(15) 90.1(8) ? ? ? yes
C(12) C(14) C(16) 59.9(4) ? ? ? yes
C(12) C(14) C(18) 149.0(9) ? ? ? yes
C(12) C(14) C(19) 168.1(6) ? ? ? yes
C(12) C(14) C(20) 129.6(6) ? ? ? yes
C(13) C(14) C(15) 118(1) ? ? ? yes
C(13) C(14) C(16) 88.8(7) ? ? ? yes
C(13) C(14) C(18) 120(1) ? ? ? yes
C(13) C(14) C(19) 146.7(9) ? ? ? yes
C(13) C(14) C(20) 107.5(8) ? ? ? yes
C(15) C(14) C(16) 30.2(6) ? ? ? yes
C(15) C(14) C(18) 120(1) ? ? ? yes
C(15) C(14) C(19) 92.6(8) ? ? ? yes
C(15) C(14) C(20) 121.9(10) ? ? ? yes
C(16) C(14) C(18) 151.1(9) ? ? ? yes
C(16) C(14) C(19) 121.9(7) ? ? ? yes
C(16) C(14) C(20) 141.6(8) ? ? ? yes
C(18) C(14) C(19) 30.4(6) ? ? ? yes
C(18) C(14) C(20) 35.0(6) ? ? ? yes
C(19) C(14) C(20) 57.6(5) ? ? ? yes
Ru(1) C(15) C(11) 54.4(3) ? ? ? yes
Ru(1) C(15) C(12) 49.1(3) ? ? ? yes
Ru(1) C(15) C(13) 55.9(3) ? ? ? yes
Ru(1) C(15) C(14) 72.0(6) ? ? ? yes
Ru(1) C(15) C(16) 69.8(6) ? ? ? yes
Ru(1) C(15) C(18) 92.3(5) ? ? ? yes
Ru(1) C(15) C(19) 101.6(5) ? ? ? yes
Ru(1) C(15) C(20) 109.5(6) ? ? ? yes
C(11) C(15) C(12) 30.5(3) ? ? ? yes
C(11) C(15) C(13) 60.4(4) ? ? ? yes
C(11) C(15) C(14) 91.4(7) ? ? ? yes
C(11) C(15) C(16) 29.9(6) ? ? ? yes
C(11) C(15) C(18) 123.1(6) ? ? ? yes
C(11) C(15) C(19) 148.8(6) ? ? ? yes
C(11) C(15) C(20) 119.5(6) ? ? ? yes
C(12) C(15) C(13) 29.9(3) ? ? ? yes
C(12) C(15) C(14) 60.9(6) ? ? ? yes
C(12) C(15) C(16) 60.5(6) ? ? ? yes
C(12) C(15) C(18) 92.6(5) ? ? ? yes
C(12) C(15) C(19) 119.7(6) ? ? ? yes
C(12) C(15) C(20) 91.4(5) ? ? ? yes
C(13) C(15) C(14) 31.1(6) ? ? ? yes
C(13) C(15) C(16) 90.3(7) ? ? ? yes
C(13) C(15) C(18) 62.7(5) ? ? ? yes
C(13) C(15) C(19) 90.4(6) ? ? ? yes
C(13) C(15) C(20) 64.3(5) ? ? ? yes
C(14) C(15) C(16) 121(1) ? ? ? yes
C(14) C(15) C(18) 31.6(6) ? ? ? yes
C(14) C(15) C(19) 59.8(7) ? ? ? yes
C(14) C(15) C(20) 38.2(7) ? ? ? yes
C(16) C(15) C(18) 153.0(9) ? ? ? yes
C(16) C(15) C(19) 168.9(8) ? ? ? yes
C(16) C(15) C(20) 144.5(8) ? ? ? yes
C(18) C(15) C(19) 29.3(4) ? ? ? yes
C(18) C(15) C(20) 24.1(4) ? ? ? yes
C(19) C(15) C(20) 44.1(4) ? ? ? yes
Ru(1) C(16) Cl(1) 49.9(2) ? ? ? yes
Ru(1) C(16) F(3) 161.2(6) ? ? ? yes
Ru(1) C(16) C(11) 69.7(5) ? ? ? yes
Ru(1) C(16) C(12) 55.2(3) ? ? ? yes
Ru(1) C(16) C(13) 49.9(3) ? ? ? yes
Ru(1) C(16) C(14) 57.3(3) ? ? ? yes
Ru(1) C(16) C(15) 72.6(6) ? ? ? yes
Ru(1) C(16) C(17) 86.8(5) ? ? ? yes
Cl(1) C(16) F(3) 125.5(4) ? ? ? yes
Cl(1) C(16) C(11) 99.5(6) ? ? ? yes
Cl(1) C(16) C(12) 101.4(3) ? ? ? yes
Cl(1) C(16) C(13) 99.0(3) ? ? ? yes
Cl(1) C(16) C(14) 94.2(4) ? ? ? yes
Cl(1) C(16) C(15) 89.4(6) ? ? ? yes
Cl(1) C(16) C(17) 94.2(4) ? ? ? yes
F(3) C(16) C(11) 95.6(7) ? ? ? yes
F(3) C(16) C(12) 117.2(5) ? ? ? yes
F(3) C(16) C(13) 133.7(4) ? ? ? yes
F(3) C(16) C(14) 137.4(5) ? ? ? yes
F(3) C(16) C(15) 126.0(7) ? ? ? yes
F(3) C(16) C(17) 75.1(4) ? ? ? yes
C(11) C(16) C(12) 31.5(5) ? ? ? yes
C(11) C(16) C(13) 61.6(6) ? ? ? yes
C(11) C(16) C(14) 91.8(7) ? ? ? yes
C(11) C(16) C(15) 120(1) ? ? ? yes
C(11) C(16) C(17) 29.4(7) ? ? ? yes
C(12) C(16) C(13) 30.1(3) ? ? ? yes
C(12) C(16) C(14) 60.4(4) ? ? ? yes
C(12) C(16) C(15) 88.8(7) ? ? ? yes
C(12) C(16) C(17) 60.8(5) ? ? ? yes
C(13) C(16) C(14) 30.2(3) ? ? ? yes
C(13) C(16) C(15) 58.7(6) ? ? ? yes
C(13) C(16) C(17) 90.9(5) ? ? ? yes
C(14) C(16) C(15) 28.5(6) ? ? ? yes
C(14) C(16) C(17) 121.1(6) ? ? ? yes
C(15) C(16) C(17) 149.6(9) ? ? ? yes
Ru(1) C(17) F(5) 124.5(5) ? ? ? yes
Ru(1) C(17) C(11) 31.9(4) ? ? ? yes
Ru(1) C(17) C(12) 40.9(3) ? ? ? yes
Ru(1) C(17) C(16) 41.8(2) ? ? ? yes
F(5) C(17) C(11) 114.3(8) ? ? ? yes
F(5) C(17) C(12) 139.7(5) ? ? ? yes
F(5) C(17) C(16) 88.8(5) ? ? ? yes
C(11) C(17) C(12) 28.9(6) ? ? ? yes
C(11) C(17) C(16) 27.9(6) ? ? ? yes
C(12) C(17) C(16) 56.8(4) ? ? ? yes
Ru(1) C(18) C(13) 38.9(2) ? ? ? yes
Ru(1) C(18) C(14) 29.4(4) ? ? ? yes
Ru(1) C(18) C(15) 40.5(3) ? ? ? yes
Ru(1) C(18) C(19) 103.5(8) ? ? ? yes
Ru(1) C(18) C(20) 136.7(9) ? ? ? yes
C(13) C(18) C(14) 28.3(5) ? ? ? yes
C(13) C(18) C(15) 55.7(4) ? ? ? yes
C(13) C(18) C(19) 141(1) ? ? ? yes
C(13) C(18) C(20) 100.4(8) ? ? ? yes
C(14) C(18) C(15) 27.4(5) ? ? ? yes
C(14) C(18) C(19) 116(1) ? ? ? yes
C(14) C(18) C(20) 108(1) ? ? ? yes
C(15) C(18) C(19) 90.9(9) ? ? ? yes
C(15) C(18) C(20) 112(1) ? ? ? yes
C(19) C(18) C(20) 110(1) ? ? ? yes
C(14) C(19) C(15) 27.6(3) ? ? ? yes
C(14) C(19) C(18) 33.2(7) ? ? ? yes
C(14) C(19) C(20) 60.0(5) ? ? ? yes
C(15) C(19) C(18) 59.8(8) ? ? ? yes
C(15) C(19) C(20) 78.3(6) ? ? ? yes
C(18) C(19) C(20) 35.4(7) ? ? ? yes
C(13) C(20) C(14) 24.8(3) ? ? ? yes
C(13) C(20) C(15) 42.2(3) ? ? ? yes
C(13) C(20) C(18) 52.1(6) ? ? ? yes
C(13) C(20) C(19) 83.8(5) ? ? ? yes
C(14) C(20) C(15) 19.9(4) ? ? ? yes
C(14) C(20) C(18) 36.4(6) ? ? ? yes
C(14) C(20) C(19) 62.4(5) ? ? ? yes
C(15) C(20) C(18) 43.6(8) ? ? ? yes
C(15) C(20) C(19) 57.6(5) ? ? ? yes
C(18) C(20) C(19) 33.7(6) ? ? ? yes
Ni(1) C(21) P(1) 39.8(2) ? ? ? yes
Ni(1) C(21) P(2) 41.8(1) ? ? ? yes
Ni(1) C(21) C(22) 73.9(4) ? ? ? yes
Ni(1) C(21) C(23) 68.1(2) ? ? ? yes
Ni(1) C(21) C(28) 93.5(3) ? ? ? yes
Ni(1) C(21) C(29) 65.8(2) ? ? ? yes
Ni(1) C(21) C(30) 75.0(2) ? ? ? yes
Ni(1) C(21) C(35) 62.3(2) ? ? ? yes
P(1) C(21) P(2) 81.6(3) ? ? ? yes
P(1) C(21) C(22) 108.2(6) ? ? ? yes
P(1) C(21) C(23) 37.5(2) ? ? ? yes
P(1) C(21) C(28) 59.2(3) ? ? ? yes
P(1) C(21) C(29) 36.0(2) ? ? ? yes
P(1) C(21) C(30) 57.3(3) ? ? ? yes
P(1) C(21) C(35) 96.5(3) ? ? ? yes
P(2) C(21) C(22) 40.9(4) ? ? ? yes
P(2) C(21) C(23) 104.5(3) ? ? ? yes
P(2) C(21) C(28) 128.9(4) ? ? ? yes
P(2) C(21) C(29) 102.2(3) ? ? ? yes
P(2) C(21) C(30) 99.6(3) ? ? ? yes
P(2) C(21) C(35) 33.4(2) ? ? ? yes
C(22) C(21) C(23) 107.9(6) ? ? ? yes
C(22) C(21) C(28) 119.8(6) ? ? ? yes
C(22) C(21) C(29) 139.7(5) ? ? ? yes
C(22) C(21) C(30) 140.2(6) ? ? ? yes
C(22) C(21) C(35) 60.8(5) ? ? ? yes
C(23) C(21) C(28) 25.5(2) ? ? ? yes
C(23) C(21) C(29) 58.0(3) ? ? ? yes
C(23) C(21) C(30) 82.4(3) ? ? ? yes
C(23) C(21) C(35) 130.4(3) ? ? ? yes
C(28) C(21) C(29) 65.4(3) ? ? ? yes
C(28) C(21) C(30) 86.3(3) ? ? ? yes
C(28) C(21) C(35) 155.4(4) ? ? ? yes
C(29) C(21) C(30) 24.6(2) ? ? ? yes
C(29) C(21) C(35) 97.9(3) ? ? ? yes
C(30) C(21) C(35) 82.8(3) ? ? ? yes
Ni(1) C(22) P(1) 42.6(1) ? ? ? yes
Ni(1) C(22) P(2) 41.5(2) ? ? ? yes
Ni(1) C(22) C(21) 79.1(4) ? ? ? yes
Ni(1) C(22) C(35) 67.7(2) ? ? ? yes
Ni(1) C(22) C(41) 69.1(2) ? ? ? yes
Ni(1) C(22) C(42) 88.2(3) ? ? ? yes
P(1) C(22) P(2) 80.5(3) ? ? ? yes
P(1) C(22) C(21) 40.0(4) ? ? ? yes
P(1) C(22) C(35) 89.6(3) ? ? ? yes
P(1) C(22) C(41) 111.7(3) ? ? ? yes
P(1) C(22) C(42) 128.3(3) ? ? ? yes
P(2) C(22) C(21) 106.3(6) ? ? ? yes
P(2) C(22) C(35) 37.7(2) ? ? ? yes
P(2) C(22) C(41) 36.8(3) ? ? ? yes
P(2) C(22) C(42) 62.3(3) ? ? ? yes
C(21) C(22) C(35) 91.7(5) ? ? ? yes
C(21) C(22) C(41) 143.1(6) ? ? ? yes
C(21) C(22) C(42) 167.3(6) ? ? ? yes
C(35) C(22) C(41) 59.4(3) ? ? ? yes
C(35) C(22) C(42) 82.2(3) ? ? ? yes
C(41) C(22) C(42) 25.8(2) ? ? ? yes
P(1) C(23) C(21) 38.2(3) ? ? ? yes
P(1) C(23) C(24) 122.8(7) ? ? ? yes
P(1) C(23) C(25) 152.2(6) ? ? ? yes
P(1) C(23) C(26) 176.2(5) ? ? ? yes
P(1) C(23) C(27) 148.9(6) ? ? ? yes
P(1) C(23) C(28) 119.8(8) ? ? ? yes
P(1) C(23) C(29) 38.8(3) ? ? ? yes
P(1) C(23) C(34) 64.1(3) ? ? ? yes
C(21) C(23) C(24) 143.8(7) ? ? ? yes
C(21) C(23) C(25) 157.2(5) ? ? ? yes
C(21) C(23) C(26) 142.8(5) ? ? ? yes
C(21) C(23) C(27) 117.7(5) ? ? ? yes
C(21) C(23) C(28) 91.2(7) ? ? ? yes
C(21) C(23) C(29) 62.1(3) ? ? ? yes
C(21) C(23) C(34) 88.4(4) ? ? ? yes
C(24) C(23) C(25) 29.6(5) ? ? ? yes
C(24) C(23) C(26) 58.9(6) ? ? ? yes
C(24) C(23) C(27) 88.1(6) ? ? ? yes
C(24) C(23) C(28) 117.4(9) ? ? ? yes
C(24) C(23) C(29) 127.7(6) ? ? ? yes
C(24) C(23) C(34) 110.2(6) ? ? ? yes
C(25) C(23) C(26) 29.4(3) ? ? ? yes
C(25) C(23) C(27) 58.6(4) ? ? ? yes
C(25) C(23) C(28) 87.8(7) ? ? ? yes
C(25) C(23) C(29) 140.5(5) ? ? ? yes
C(25) C(23) C(34) 114.5(4) ? ? ? yes
C(26) C(23) C(27) 29.2(3) ? ? ? yes
C(26) C(23) C(28) 58.4(6) ? ? ? yes
C(26) C(23) C(29) 137.4(5) ? ? ? yes
C(26) C(23) C(34) 112.3(4) ? ? ? yes
C(27) C(23) C(28) 29.2(6) ? ? ? yes
C(27) C(23) C(29) 121.1(5) ? ? ? yes
C(27) C(23) C(34) 104.8(5) ? ? ? yes
C(28) C(23) C(29) 99.2(7) ? ? ? yes
C(28) C(23) C(34) 93.2(7) ? ? ? yes
C(29) C(23) C(34) 27.0(2) ? ? ? yes
Cl(1) C(24) S(1) 57.4(1) ? ? ? yes
Cl(1) C(24) P(1) 73.8(2) ? ? ? yes
Cl(1) C(24) C(23) 99.5(6) ? ? ? yes
Cl(1) C(24) C(25) 128.2(7) ? ? ? yes
Cl(1) C(24) C(26) 144.2(5) ? ? ? yes
Cl(1) C(24) C(27) 142.1(4) ? ? ? yes
Cl(1) C(24) C(28) 124.2(4) ? ? ? yes
S(1) C(24) P(1) 60.8(2) ? ? ? yes
S(1) C(24) C(23) 91.5(5) ? ? ? yes
S(1) C(24) C(25) 140.9(7) ? ? ? yes
S(1) C(24) C(26) 157.0(4) ? ? ? yes
S(1) C(24) C(27) 145.6(5) ? ? ? yes
S(1) C(24) C(28) 120.2(4) ? ? ? yes
P(1) C(24) C(23) 32.7(4) ? ? ? yes
P(1) C(24) C(25) 153.3(8) ? ? ? yes
P(1) C(24) C(26) 123.7(5) ? ? ? yes
P(1) C(24) C(27) 94.0(4) ? ? ? yes
P(1) C(24) C(28) 63.9(4) ? ? ? yes
C(23) C(24) C(25) 120.8(9) ? ? ? yes
C(23) C(24) C(26) 91.2(6) ? ? ? yes
C(23) C(24) C(27) 61.4(6) ? ? ? yes
C(23) C(24) C(28) 31.3(5) ? ? ? yes
C(25) C(24) C(26) 29.7(6) ? ? ? yes
C(25) C(24) C(27) 59.4(6) ? ? ? yes
C(25) C(24) C(28) 89.5(7) ? ? ? yes
C(26) C(24) C(27) 29.8(3) ? ? ? yes
C(26) C(24) C(28) 59.9(4) ? ? ? yes
C(27) C(24) C(28) 30.1(3) ? ? ? yes
C(23) C(25) C(24) 29.6(5) ? ? ? yes
C(23) C(25) C(26) 90.6(8) ? ? ? yes
C(23) C(25) C(27) 60.5(4) ? ? ? yes
C(23) C(25) C(28) 30.4(3) ? ? ? yes
C(24) C(25) C(26) 120(1) ? ? ? yes
C(24) C(25) C(27) 90.1(7) ? ? ? yes
C(24) C(25) C(28) 60.0(6) ? ? ? yes
C(26) C(25) C(27) 30.1(6) ? ? ? yes
C(26) C(25) C(28) 60.2(7) ? ? ? yes
C(27) C(25) C(28) 30.1(3) ? ? ? yes
C(23) C(26) C(24) 29.9(3) ? ? ? yes
C(23) C(26) C(25) 60.0(6) ? ? ? yes
C(23) C(26) C(27) 59.6(7) ? ? ? yes
C(23) C(26) C(28) 29.8(3) ? ? ? yes
C(24) C(26) C(25) 30.1(6) ? ? ? yes
C(24) C(26) C(27) 89.5(7) ? ? ? yes
C(24) C(26) C(28) 59.7(4) ? ? ? yes
C(25) C(26) C(27) 119(1) ? ? ? yes
C(25) C(26) C(28) 89.9(7) ? ? ? yes
C(27) C(26) C(28) 29.8(6) ? ? ? yes
C(23) C(27) C(24) 30.5(3) ? ? ? yes
C(23) C(27) C(25) 60.9(4) ? ? ? yes
C(23) C(27) C(26) 91.2(8) ? ? ? yes
C(23) C(27) C(28) 29.5(6) ? ? ? yes
C(24) C(27) C(25) 30.4(3) ? ? ? yes
C(24) C(27) C(26) 60.7(7) ? ? ? yes
C(24) C(27) C(28) 60.0(6) ? ? ? yes
C(25) C(27) C(26) 30.3(6) ? ? ? yes
C(25) C(27) C(28) 90.4(7) ? ? ? yes
C(26) C(27) C(28) 120(1) ? ? ? yes
P(1) C(28) C(21) 34.7(2) ? ? ? yes
P(1) C(28) C(23) 34.4(5) ? ? ? yes
P(1) C(28) C(24) 65.8(3) ? ? ? yes
P(1) C(28) C(25) 96.2(4) ? ? ? yes
P(1) C(28) C(26) 126.1(5) ? ? ? yes
P(1) C(28) C(27) 155.6(8) ? ? ? yes
P(1) C(28) C(29) 32.9(2) ? ? ? yes
P(1) C(28) C(34) 52.0(2) ? ? ? yes
C(21) C(28) C(23) 63.3(6) ? ? ? yes
C(21) C(28) C(24) 92.5(4) ? ? ? yes
C(21) C(28) C(25) 120.8(4) ? ? ? yes
C(21) C(28) C(26) 146.8(5) ? ? ? yes
C(21) C(28) C(27) 159.0(8) ? ? ? yes
C(21) C(28) C(29) 53.2(3) ? ? ? yes
C(21) C(28) C(34) 76.9(3) ? ? ? yes
C(23) C(28) C(24) 31.4(5) ? ? ? yes
C(23) C(28) C(25) 61.8(6) ? ? ? yes
C(23) C(28) C(26) 91.7(7) ? ? ? yes
C(23) C(28) C(27) 121(1) ? ? ? yes
C(23) C(28) C(29) 56.6(6) ? ? ? yes
C(23) C(28) C(34) 62.7(6) ? ? ? yes
C(24) C(28) C(25) 30.4(3) ? ? ? yes
C(24) C(28) C(26) 60.4(4) ? ? ? yes
C(24) C(28) C(27) 89.9(8) ? ? ? yes
C(24) C(28) C(29) 82.4(4) ? ? ? yes
C(24) C(28) C(34) 78.6(4) ? ? ? yes
C(25) C(28) C(26) 30.0(3) ? ? ? yes
C(25) C(28) C(27) 59.5(7) ? ? ? yes
C(25) C(28) C(29) 108.1(4) ? ? ? yes
C(25) C(28) C(34) 96.1(4) ? ? ? yes
C(26) C(28) C(27) 29.5(6) ? ? ? yes
C(26) C(28) C(29) 131.6(5) ? ? ? yes
C(26) C(28) C(34) 112.3(5) ? ? ? yes
C(27) C(28) C(29) 147.7(8) ? ? ? yes
C(27) C(28) C(34) 124.0(8) ? ? ? yes
C(29) C(28) C(34) 23.6(2) ? ? ? yes
Ni(1) C(29) P(1) 36.0(2) ? ? ? yes
Ni(1) C(29) C(21) 61.6(2) ? ? ? yes
Ni(1) C(29) C(23) 67.0(3) ? ? ? yes
Ni(1) C(29) C(28) 89.4(3) ? ? ? yes
Ni(1) C(29) C(30) 107.2(6) ? ? ? yes
Ni(1) C(29) C(31) 128.2(4) ? ? ? yes
Ni(1) C(29) C(32) 141.2(4) ? ? ? yes
Ni(1) C(29) C(33) 137.0(4) ? ? ? yes
Ni(1) C(29) C(34) 119.5(6) ? ? ? yes
P(1) C(29) C(21) 36.6(2) ? ? ? yes
P(1) C(29) C(23) 38.7(3) ? ? ? yes
P(1) C(29) C(28) 56.2(3) ? ? ? yes
P(1) C(29) C(30) 121.7(7) ? ? ? yes
P(1) C(29) C(31) 151.4(6) ? ? ? yes
P(1) C(29) C(32) 176.6(5) ? ? ? yes
P(1) C(29) C(33) 149.4(6) ? ? ? yes
P(1) C(29) C(34) 119.5(7) ? ? ? yes
C(21) C(29) C(23) 59.9(3) ? ? ? yes
C(21) C(29) C(28) 61.4(3) ? ? ? yes
C(21) C(29) C(30) 93.6(6) ? ? ? yes
C(21) C(29) C(31) 121.1(5) ? ? ? yes
C(21) C(29) C(32) 146.4(4) ? ? ? yes
C(21) C(29) C(33) 159.2(5) ? ? ? yes
C(21) C(29) C(34) 142.2(7) ? ? ? yes
C(23) C(29) C(28) 24.3(2) ? ? ? yes
C(23) C(29) C(30) 152.9(7) ? ? ? yes
C(23) C(29) C(31) 164.4(5) ? ? ? yes
C(23) C(29) C(32) 141.5(5) ? ? ? yes
C(23) C(29) C(33) 114.0(5) ? ? ? yes
C(23) C(29) C(34) 85.0(6) ? ? ? yes
C(28) C(29) C(30) 139.2(6) ? ? ? yes
C(28) C(29) C(31) 140.3(4) ? ? ? yes
C(28) C(29) C(32) 125.4(4) ? ? ? yes
C(28) C(29) C(33) 104.4(4) ? ? ? yes
C(28) C(29) C(34) 80.9(6) ? ? ? yes
C(30) C(29) C(31) 29.8(5) ? ? ? yes
C(30) C(29) C(32) 59.4(5) ? ? ? yes
C(30) C(29) C(33) 88.7(6) ? ? ? yes
C(30) C(29) C(34) 118.6(8) ? ? ? yes
C(31) C(29) C(32) 29.6(3) ? ? ? yes
C(31) C(29) C(33) 58.9(4) ? ? ? yes
C(31) C(29) C(34) 88.9(6) ? ? ? yes
C(32) C(29) C(33) 29.2(3) ? ? ? yes
C(32) C(29) C(34) 59.2(5) ? ? ? yes
C(33) C(29) C(34) 30.0(5) ? ? ? yes
P(1) C(30) C(9) 100.8(3) ? ? ? yes
P(1) C(30) C(21) 33.5(2) ? ? ? yes
P(1) C(30) C(29) 33.4(5) ? ? ? yes
P(1) C(30) C(31) 153.6(7) ? ? ? yes
P(1) C(30) C(32) 123.9(5) ? ? ? yes
P(1) C(30) C(33) 94.3(4) ? ? ? yes
P(1) C(30) C(34) 63.9(3) ? ? ? yes
C(9) C(30) C(21) 67.9(3) ? ? ? yes
C(9) C(30) C(29) 118.7(6) ? ? ? yes
C(9) C(30) C(31) 97.7(6) ? ? ? yes
C(9) C(30) C(32) 115.6(4) ? ? ? yes
C(9) C(30) C(33) 128.4(4) ? ? ? yes
C(9) C(30) C(34) 129.8(5) ? ? ? yes
C(21) C(30) C(29) 61.9(5) ? ? ? yes
C(21) C(30) C(31) 161.4(7) ? ? ? yes
C(21) C(30) C(32) 145.8(5) ? ? ? yes
C(21) C(30) C(33) 119.5(5) ? ? ? yes
C(21) C(30) C(34) 90.8(4) ? ? ? yes
C(29) C(30) C(31) 120.4(9) ? ? ? yes
C(29) C(30) C(32) 90.6(6) ? ? ? yes
C(29) C(30) C(33) 61.0(5) ? ? ? yes
C(29) C(30) C(34) 30.6(5) ? ? ? yes
C(31) C(30) C(32) 29.8(5) ? ? ? yes
C(31) C(30) C(33) 59.3(6) ? ? ? yes
C(31) C(30) C(34) 89.7(7) ? ? ? yes
C(32) C(30) C(33) 29.6(3) ? ? ? yes
C(32) C(30) C(34) 60.0(4) ? ? ? yes
C(33) C(30) C(34) 30.4(3) ? ? ? yes
C(10) C(31) C(29) 100.5(4) ? ? ? yes
C(10) C(31) C(30) 82.5(6) ? ? ? yes
C(10) C(31) C(32) 125.3(7) ? ? ? yes
C(10) C(31) C(33) 126.9(5) ? ? ? yes
C(10) C(31) C(34) 116.9(4) ? ? ? yes
C(29) C(31) C(30) 29.8(5) ? ? ? yes
C(29) C(31) C(32) 90.3(7) ? ? ? yes
C(29) C(31) C(33) 60.5(4) ? ? ? yes
C(29) C(31) C(34) 30.2(3) ? ? ? yes
C(30) C(31) C(32) 120.1(10) ? ? ? yes
C(30) C(31) C(33) 90.4(7) ? ? ? yes
C(30) C(31) C(34) 60.0(6) ? ? ? yes
C(32) C(31) C(33) 29.7(5) ? ? ? yes
C(32) C(31) C(34) 60.1(6) ? ? ? yes
C(33) C(31) C(34) 30.4(3) ? ? ? yes
C(29) C(32) C(30) 30.0(3) ? ? ? yes
C(29) C(32) C(31) 60.1(6) ? ? ? yes
C(29) C(32) C(33) 60.1(6) ? ? ? yes
C(29) C(32) C(34) 29.9(3) ? ? ? yes
C(30) C(32) C(31) 30.1(5) ? ? ? yes
C(30) C(32) C(33) 90.0(7) ? ? ? yes
C(30) C(32) C(34) 59.9(4) ? ? ? yes
C(31) C(32) C(33) 120.1(10) ? ? ? yes
C(31) C(32) C(34) 90.0(7) ? ? ? yes
C(33) C(32) C(34) 30.2(5) ? ? ? yes
C(29) C(33) C(30) 30.3(3) ? ? ? yes
C(29) C(33) C(31) 60.6(4) ? ? ? yes
C(29) C(33) C(32) 90.7(7) ? ? ? yes
C(29) C(33) C(34) 29.8(5) ? ? ? yes
C(30) C(33) C(31) 30.3(3) ? ? ? yes
C(30) C(33) C(32) 60.4(6) ? ? ? yes
C(30) C(33) C(34) 60.1(6) ? ? ? yes
C(31) C(33) C(32) 30.1(5) ? ? ? yes
C(31) C(33) C(34) 90.4(7) ? ? ? yes
C(32) C(33) C(34) 120.5(10) ? ? ? yes
P(1) C(34) C(23) 36.0(2) ? ? ? yes
P(1) C(34) C(28) 52.2(2) ? ? ? yes
P(1) C(34) C(29) 34.7(5) ? ? ? yes
P(1) C(34) C(30) 65.4(3) ? ? ? yes
P(1) C(34) C(31) 95.6(4) ? ? ? yes
P(1) C(34) C(32) 125.5(5) ? ? ? yes
P(1) C(34) C(33) 154.8(8) ? ? ? yes
C(23) C(34) C(28) 24.1(2) ? ? ? yes
C(23) C(34) C(29) 68.0(6) ? ? ? yes
C(23) C(34) C(30) 97.9(4) ? ? ? yes
C(23) C(34) C(31) 127.1(4) ? ? ? yes
C(23) C(34) C(32) 154.5(5) ? ? ? yes
C(23) C(34) C(33) 164.8(8) ? ? ? yes
C(28) C(34) C(29) 75.5(6) ? ? ? yes
C(28) C(34) C(30) 100.0(4) ? ? ? yes
C(28) C(34) C(31) 122.8(4) ? ? ? yes
C(28) C(34) C(32) 139.3(5) ? ? ? yes
C(28) C(34) C(33) 141.4(7) ? ? ? yes
C(29) C(34) C(30) 30.7(5) ? ? ? yes
C(29) C(34) C(31) 61.0(5) ? ? ? yes
C(29) C(34) C(32) 90.9(6) ? ? ? yes
C(29) C(34) C(33) 120.2(9) ? ? ? yes
C(30) C(34) C(31) 30.2(3) ? ? ? yes
C(30) C(34) C(32) 60.1(4) ? ? ? yes
C(30) C(34) C(33) 89.5(7) ? ? ? yes
C(31) C(34) C(32) 29.9(3) ? ? ? yes
C(31) C(34) C(33) 59.2(6) ? ? ? yes
C(32) C(34) C(33) 29.3(5) ? ? ? yes
Ni(1) C(35) P(2) 35.8(2) ? ? ? yes
Ni(1) C(35) C(21) 58.7(2) ? ? ? yes
Ni(1) C(35) C(22) 60.8(2) ? ? ? yes
Ni(1) C(35) C(36) 157.8(6) ? ? ? yes
Ni(1) C(35) C(37) 172.7(5) ? ? ? yes
Ni(1) C(35) C(38) 143.7(4) ? ? ? yes
Ni(1) C(35) C(39) 114.4(4) ? ? ? yes
Ni(1) C(35) C(40) 85.4(6) ? ? ? yes
Ni(1) C(35) C(41) 67.0(2) ? ? ? yes
Ni(1) C(35) C(46) 74.3(2) ? ? ? yes
P(2) C(35) C(21) 54.6(3) ? ? ? yes
P(2) C(35) C(22) 38.1(2) ? ? ? yes
P(2) C(35) C(36) 122.1(7) ? ? ? yes
P(2) C(35) C(37) 151.5(6) ? ? ? yes
P(2) C(35) C(38) 177.9(5) ? ? ? yes
P(2) C(35) C(39) 149.9(6) ? ? ? yes
P(2) C(35) C(40) 120.9(7) ? ? ? yes
P(2) C(35) C(41) 37.9(3) ? ? ? yes
P(2) C(35) C(46) 56.2(3) ? ? ? yes
C(21) C(35) C(22) 27.4(2) ? ? ? yes
C(21) C(35) C(36) 114.3(6) ? ? ? yes
C(21) C(35) C(37) 124.1(4) ? ? ? yes
C(21) C(35) C(38) 123.3(4) ? ? ? yes
C(21) C(35) C(39) 112.5(4) ? ? ? yes
C(21) C(35) C(40) 98.2(6) ? ? ? yes
C(21) C(35) C(41) 86.5(3) ? ? ? yes
C(21) C(35) C(46) 109.3(3) ? ? ? yes
C(22) C(35) C(36) 102.8(6) ? ? ? yes
C(22) C(35) C(37) 125.2(5) ? ? ? yes
C(22) C(35) C(38) 140.3(4) ? ? ? yes
C(22) C(35) C(39) 139.1(5) ? ? ? yes
C(22) C(35) C(40) 124.6(7) ? ? ? yes
C(22) C(35) C(41) 61.2(3) ? ? ? yes
C(22) C(35) C(46) 85.1(3) ? ? ? yes
C(36) C(35) C(37) 29.4(5) ? ? ? yes
C(36) C(35) C(38) 58.5(5) ? ? ? yes
C(36) C(35) C(39) 87.7(6) ? ? ? yes
C(36) C(35) C(40) 116.8(8) ? ? ? yes
C(36) C(35) C(41) 92.4(6) ? ? ? yes
C(36) C(35) C(46) 90.3(6) ? ? ? yes
C(37) C(35) C(38) 29.1(3) ? ? ? yes
C(37) C(35) C(39) 58.4(4) ? ? ? yes
C(37) C(35) C(40) 87.5(6) ? ? ? yes
C(37) C(35) C(41) 118.9(5) ? ? ? yes
C(37) C(35) C(46) 109.3(5) ? ? ? yes
C(38) C(35) C(39) 29.3(3) ? ? ? yes
C(38) C(35) C(40) 58.4(5) ? ? ? yes
C(38) C(35) C(41) 143.9(5) ? ? ? yes
C(38) C(35) C(46) 125.8(4) ? ? ? yes
C(39) C(35) C(40) 29.1(5) ? ? ? yes
C(39) C(35) C(41) 159.0(5) ? ? ? yes
C(39) C(35) C(46) 134.8(5) ? ? ? yes
C(40) C(35) C(41) 144.4(6) ? ? ? yes
C(40) C(35) C(46) 128.8(6) ? ? ? yes
C(41) C(35) C(46) 24.2(3) ? ? ? yes
P(2) C(36) C(35) 33.0(4) ? ? ? yes
P(2) C(36) C(37) 154.0(8) ? ? ? yes
P(2) C(36) C(38) 124.4(5) ? ? ? yes
P(2) C(36) C(39) 94.8(4) ? ? ? yes
P(2) C(36) C(40) 64.6(3) ? ? ? yes
P(2) C(36) C(41) 34.0(2) ? ? ? yes
C(35) C(36) C(37) 121.0(9) ? ? ? yes
C(35) C(36) C(38) 91.5(6) ? ? ? yes
C(35) C(36) C(39) 61.9(5) ? ? ? yes
C(35) C(36) C(40) 31.7(5) ? ? ? yes
C(35) C(36) C(41) 62.0(5) ? ? ? yes
C(37) C(36) C(38) 29.5(6) ? ? ? yes
C(37) C(36) C(39) 59.2(6) ? ? ? yes
C(37) C(36) C(40) 89.4(7) ? ? ? yes
C(37) C(36) C(41) 158.8(8) ? ? ? yes
C(38) C(36) C(39) 29.7(3) ? ? ? yes
C(38) C(36) C(40) 59.8(4) ? ? ? yes
C(38) C(36) C(41) 145.7(5) ? ? ? yes
C(39) C(36) C(40) 30.2(3) ? ? ? yes
C(39) C(36) C(41) 120.4(4) ? ? ? yes
C(40) C(36) C(41) 91.9(4) ? ? ? yes
C(35) C(37) C(36) 29.6(5) ? ? ? yes
C(35) C(37) C(38) 90.7(7) ? ? ? yes
C(35) C(37) C(39) 61.1(4) ? ? ? yes
C(35) C(37) C(40) 30.7(3) ? ? ? yes
C(36) C(37) C(38) 120(1) ? ? ? yes
C(36) C(37) C(39) 90.7(7) ? ? ? yes
C(36) C(37) C(40) 60.3(6) ? ? ? yes
C(38) C(37) C(39) 29.6(6) ? ? ? yes
C(38) C(37) C(40) 60.0(6) ? ? ? yes
C(39) C(37) C(40) 30.4(3) ? ? ? yes
C(35) C(38) C(36) 30.0(3) ? ? ? yes
C(35) C(38) C(37) 60.2(6) ? ? ? yes
C(35) C(38) C(39) 60.8(6) ? ? ? yes
C(35) C(38) C(40) 30.2(3) ? ? ? yes
C(36) C(38) C(37) 30.2(6) ? ? ? yes
C(36) C(38) C(39) 90.8(7) ? ? ? yes
C(36) C(38) C(40) 60.2(4) ? ? ? yes
C(37) C(38) C(39) 120(1) ? ? ? yes
C(37) C(38) C(40) 90.3(7) ? ? ? yes
C(39) C(38) C(40) 30.7(6) ? ? ? yes
C(35) C(39) C(36) 30.4(3) ? ? ? yes
C(35) C(39) C(37) 60.5(4) ? ? ? yes
C(35) C(39) C(38) 89.9(8) ? ? ? yes
C(35) C(39) C(40) 29.4(5) ? ? ? yes
C(36) C(39) C(37) 30.1(3) ? ? ? yes
C(36) C(39) C(38) 59.6(7) ? ? ? yes
C(36) C(39) C(40) 59.7(6) ? ? ? yes
C(37) C(39) C(38) 29.5(6) ? ? ? yes
C(37) C(39) C(40) 89.8(7) ? ? ? yes
C(38) C(39) C(40) 119(1) ? ? ? yes
P(2) C(40) C(35) 33.6(4) ? ? ? yes
P(2) C(40) C(36) 65.1(3) ? ? ? yes
P(2) C(40) C(37) 95.4(4) ? ? ? yes
P(2) C(40) C(38) 125.1(5) ? ? ? yes
P(2) C(40) C(39) 155.0(8) ? ? ? yes
C(35) C(40) C(36) 31.5(4) ? ? ? yes
C(35) C(40) C(37) 61.8(5) ? ? ? yes
C(35) C(40) C(38) 91.5(6) ? ? ? yes
C(35) C(40) C(39) 121.5(9) ? ? ? yes
C(36) C(40) C(37) 30.3(3) ? ? ? yes
C(36) C(40) C(38) 60.0(4) ? ? ? yes
C(36) C(40) C(39) 90.0(7) ? ? ? yes
C(37) C(40) C(38) 29.7(3) ? ? ? yes
C(37) C(40) C(39) 59.8(6) ? ? ? yes
C(38) C(40) C(39) 30.1(6) ? ? ? yes
P(2) C(41) C(22) 36.9(3) ? ? ? yes
P(2) C(41) C(35) 37.6(3) ? ? ? yes
P(2) C(41) C(36) 59.9(3) ? ? ? yes
P(2) C(41) C(42) 121.9(8) ? ? ? yes
P(2) C(41) C(43) 151.7(7) ? ? ? yes
P(2) C(41) C(44) 178.0(6) ? ? ? yes
P(2) C(41) C(45) 149.1(7) ? ? ? yes
P(2) C(41) C(46) 119.5(8) ? ? ? yes
C(22) C(41) C(35) 59.4(3) ? ? ? yes
C(22) C(41) C(36) 68.1(3) ? ? ? yes
C(22) C(41) C(42) 85.7(7) ? ? ? yes
C(22) C(41) C(43) 115.4(6) ? ? ? yes
C(22) C(41) C(44) 144.4(6) ? ? ? yes
C(22) C(41) C(45) 172.5(5) ? ? ? yes
C(22) C(41) C(46) 155.3(8) ? ? ? yes
C(35) C(41) C(36) 25.5(2) ? ? ? yes
C(35) C(41) C(42) 134.3(7) ? ? ? yes
C(35) C(41) C(43) 149.5(5) ? ? ? yes
C(35) C(41) C(44) 143.3(6) ? ? ? yes
C(35) C(41) C(45) 122.2(6) ? ? ? yes
C(35) C(41) C(46) 97.2(7) ? ? ? yes
C(36) C(41) C(42) 117.7(7) ? ? ? yes
C(36) C(41) C(43) 124.5(5) ? ? ? yes
C(36) C(41) C(44) 121.5(5) ? ? ? yes
C(36) C(41) C(45) 110.2(5) ? ? ? yes
C(36) C(41) C(46) 94.5(7) ? ? ? yes
C(42) C(41) C(43) 29.9(6) ? ? ? yes
C(42) C(41) C(44) 59.1(7) ? ? ? yes
C(42) C(41) C(45) 88.9(7) ? ? ? yes
C(42) C(41) C(46) 118.6(10) ? ? ? yes
C(43) C(41) C(44) 29.3(5) ? ? ? yes
C(43) C(41) C(45) 59.1(5) ? ? ? yes
C(43) C(41) C(46) 88.7(8) ? ? ? yes
C(44) C(41) C(45) 29.8(4) ? ? ? yes
C(44) C(41) C(46) 59.5(7) ? ? ? yes
C(45) C(41) C(46) 29.7(6) ? ? ? yes
P(2) C(42) C(22) 35.4(2) ? ? ? yes
P(2) C(42) C(41) 33.6(5) ? ? ? yes
P(2) C(42) C(43) 154.5(10) ? ? ? yes
P(2) C(42) C(44) 124.9(6) ? ? ? yes
P(2) C(42) C(45) 94.9(5) ? ? ? yes
P(2) C(42) C(46) 64.4(4) ? ? ? yes
C(22) C(42) C(41) 68.5(6) ? ? ? yes
C(22) C(42) C(43) 169.3(10) ? ? ? yes
C(22) C(42) C(44) 159.1(7) ? ? ? yes
C(22) C(42) C(45) 129.6(5) ? ? ? yes
C(22) C(42) C(46) 99.2(5) ? ? ? yes
C(41) C(42) C(43) 120(1) ? ? ? yes
C(41) C(42) C(44) 91.4(8) ? ? ? yes
C(41) C(42) C(45) 61.4(6) ? ? ? yes
C(41) C(42) C(46) 30.9(5) ? ? ? yes
C(43) C(42) C(44) 29.6(8) ? ? ? yes
C(43) C(42) C(45) 59.6(8) ? ? ? yes
C(43) C(42) C(46) 90.1(9) ? ? ? yes
C(44) C(42) C(45) 30.0(4) ? ? ? yes
C(44) C(42) C(46) 60.5(5) ? ? ? yes
C(45) C(42) C(46) 30.5(4) ? ? ? yes
C(41) C(43) C(42) 29.2(6) ? ? ? yes
C(41) C(43) C(44) 90(1) ? ? ? yes
C(41) C(43) C(45) 60.9(5) ? ? ? yes
C(41) C(43) C(46) 30.2(3) ? ? ? yes
C(42) C(43) C(44) 119(1) ? ? ? yes
C(42) C(43) C(45) 90.1(8) ? ? ? yes
C(42) C(43) C(46) 59.4(7) ? ? ? yes
C(44) C(43) C(45) 29.9(9) ? ? ? yes
C(44) C(43) C(46) 60.6(9) ? ? ? yes
C(45) C(43) C(46) 30.7(3) ? ? ? yes
C(41) C(44) C(42) 29.5(3) ? ? ? yes
C(41) C(44) C(43) 60.0(8) ? ? ? yes
C(41) C(44) C(45) 60.8(9) ? ? ? yes
C(41) C(44) C(46) 29.8(3) ? ? ? yes
C(42) C(44) C(43) 30.5(7) ? ? ? yes
C(42) C(44) C(45) 90.3(10) ? ? ? yes
C(42) C(44) C(46) 59.3(4) ? ? ? yes
C(43) C(44) C(45) 120(1) ? ? ? yes
C(43) C(44) C(46) 89.7(10) ? ? ? yes
C(45) C(44) C(46) 31.0(8) ? ? ? yes
C(41) C(45) C(42) 29.7(3) ? ? ? yes
C(41) C(45) C(43) 60.0(5) ? ? ? yes
C(41) C(45) C(44) 89(1) ? ? ? yes
C(41) C(45) C(46) 29.1(6) ? ? ? yes
C(42) C(45) C(43) 30.4(3) ? ? ? yes
C(42) C(45) C(44) 59.7(9) ? ? ? yes
C(42) C(45) C(46) 58.8(7) ? ? ? yes
C(43) C(45) C(44) 29.4(8) ? ? ? yes
C(43) C(45) C(46) 89.2(9) ? ? ? yes
C(44) C(45) C(46) 118(1) ? ? ? yes
S(2) C(46) P(2) 64.5(2) ? ? ? yes
S(2) C(46) C(35) 78.3(3) ? ? ? yes
S(2) C(46) C(41) 88.1(6) ? ? ? yes
S(2) C(46) C(42) 108.2(4) ? ? ? yes
S(2) C(46) C(43) 125.2(5) ? ? ? yes
S(2) C(46) C(44) 132.9(5) ? ? ? yes
S(2) C(46) C(45) 126.8(7) ? ? ? yes
P(2) C(46) C(35) 32.8(2) ? ? ? yes
P(2) C(46) C(41) 34.8(5) ? ? ? yes
P(2) C(46) C(42) 65.4(4) ? ? ? yes
P(2) C(46) C(43) 95.9(5) ? ? ? yes
P(2) C(46) C(44) 125.6(7) ? ? ? yes
P(2) C(46) C(45) 156(1) ? ? ? yes
C(35) C(46) C(41) 58.5(6) ? ? ? yes
C(35) C(46) C(42) 85.9(4) ? ? ? yes
C(35) C(46) C(43) 113.3(5) ? ? ? yes
C(35) C(46) C(44) 138.0(6) ? ? ? yes
C(35) C(46) C(45) 154.2(8) ? ? ? yes
C(41) C(46) C(42) 30.6(6) ? ? ? yes
C(41) C(46) C(43) 61.1(7) ? ? ? yes
C(41) C(46) C(44) 90.8(8) ? ? ? yes
C(41) C(46) C(45) 121(1) ? ? ? yes
C(42) C(46) C(43) 30.6(4) ? ? ? yes
C(42) C(46) C(44) 60.2(5) ? ? ? yes
C(42) C(46) C(45) 90.7(9) ? ? ? yes
C(43) C(46) C(44) 29.7(4) ? ? ? yes
C(43) C(46) C(45) 60.1(8) ? ? ? yes
C(44) C(46) C(45) 30.5(8) ? ? ? yes

loop_
_geom_bond_atom_site_label_1
_geom_bond_atom_site_label_2
_geom_bond_distance
_geom_bond_site_symmetry_1
_geom_bond_site_symmetry_2
_geom_bond_publ_flag
Ru(1) Ni(1) 3.131(2) ? ? yes
Ru(1) Cl(1) 2.449(2) ? ? yes
Ru(1) S(1) 2.416(2) ? ? yes
Ru(1) S(2) 2.415(2) ? ? yes
Ru(1) C(11) 2.173(9) ? ? yes
Ru(1) C(12) 2.160(9) ? ? yes
Ru(1) C(13) 2.169(9) ? ? yes
Ru(1) C(14) 2.231(10) ? ? yes
Ru(1) C(15) 2.239(10) ? ? yes
Ru(1) C(16) 2.201(9) ? ? yes
Ru(1) C(17) 3.30(1) ? ? yes
Ru(1) C(18) 3.45(1) ? ? yes
Ni(1) Cl(1) 2.625(3) ? ? yes
Ni(1) S(1) 2.254(2) ? ? yes
Ni(1) S(2) 2.286(3) ? ? yes
Ni(1) P(1) 2.195(3) ? ? yes
Ni(1) P(2) 2.192(2) ? ? yes
Ni(1) C(1) 3.271(7) ? ? yes
Ni(1) C(6) 3.325(8) ? ? yes
Ni(1) C(21) 3.268(8) ? ? yes
Ni(1) C(22) 3.197(8) ? ? yes
Ni(1) C(29) 3.388(8) ? ? yes
Ni(1) C(35) 3.387(8) ? ? yes
Fe(1) S(1) 3.404(3) ? ? yes
Fe(1) S(2) 3.379(3) ? ? yes
Fe(1) C(1) 2.011(7) ? ? yes
Fe(1) C(2) 2.025(8) ? ? yes
Fe(1) C(3) 2.030(9) ? ? yes
Fe(1) C(4) 2.049(8) ? ? yes
Fe(1) C(5) 2.037(8) ? ? yes
Fe(1) C(6) 2.001(8) ? ? yes
Fe(1) C(7) 2.026(9) ? ? yes
Fe(1) C(8) 2.034(9) ? ? yes
Fe(1) C(9) 2.023(9) ? ? yes
Fe(1) C(10) 2.021(8) ? ? yes
Cl(1) S(1) 3.296(3) ? ? yes
Cl(1) S(2) 3.096(3) ? ? yes
Cl(1) C(16) 3.199(10) ? ? yes
Cl(1) C(24) 3.444(9) ? ? yes
S(1) S(2) 3.094(3) ? ? yes
S(1) P(1) 3.201(3) ? ? yes
S(1) C(1) 1.778(7) ? ? yes
S(1) C(2) 2.838(8) ? ? yes
S(1) C(5) 2.879(8) ? ? yes
S(1) C(12) 3.294(9) ? ? yes
S(1) C(24) 3.421(9) ? ? yes
S(2) P(2) 3.307(3) ? ? yes
S(2) C(6) 1.774(8) ? ? yes
S(2) C(7) 2.899(9) ? ? yes
S(2) C(10) 2.816(10) ? ? yes
S(2) C(46) 3.356(10) ? ? yes
P(1) P(2) 3.019(4) ? ? yes
P(1) C(21) 1.844(8) ? ? yes
P(1) C(22) 2.724(8) ? ? yes
P(1) C(23) 1.813(9) ? ? yes
P(1) C(24) 2.825(9) ? ? yes
P(1) C(28) 2.78(1) ? ? yes
P(1) C(29) 1.817(9) ? ? yes
P(1) C(30) 2.81(1) ? ? yes
P(1) C(34) 2.776(9) ? ? yes
P(2) C(21) 2.675(9) ? ? yes
P(2) C(22) 1.823(8) ? ? yes
P(2) C(35) 1.806(8) ? ? yes
P(2) C(36) 2.810(9) ? ? yes
P(2) C(40) 2.799(10) ? ? yes
P(2) C(41) 1.817(9) ? ? yes
P(2) C(42) 2.79(1) ? ? yes
P(2) C(46) 2.77(1) ? ? yes
P(3) F(1) 1.529(7) ? ? yes
P(3) F(2) 1.450(8) ? ? yes
P(3) F(3) 1.572(7) ? ? yes
P(3) F(4) 1.447(9) ? ? yes
P(3) F(5) 1.477(9) ? ? yes
P(3) F(6) 1.467(8) ? ? yes
F(1) F(2) 2.09(1) ? ? yes
F(1) F(3) 3.099(10) ? ? yes
F(1) F(4) 2.20(1) ? ? yes
F(1) F(5) 2.08(1) ? ? yes
F(1) F(6) 2.15(1) ? ? yes
F(2) F(3) 2.10(1) ? ? yes
F(2) F(4) 2.89(1) ? ? yes
F(2) F(5) 2.14(2) ? ? yes
F(2) F(6) 2.06(1) ? ? yes
F(3) F(4) 2.09(1) ? ? yes
F(3) F(5) 2.17(1) ? ? yes
F(3) F(6) 2.15(1) ? ? yes
F(3) C(13) 3.42(1) ? ? yes
F(3) C(16) 3.24(1) ? ? yes
F(4) F(5) 2.02(2) ? ? yes
F(4) F(6) 2.03(1) ? ? yes
F(5) F(6) 2.94(1) ? ? yes
F(5) C(17) 3.37(2) ? ? yes
F(6) C(9) 3.44(1) ? ? yes
C(1) C(2) 1.403(10) ? ? yes
C(1) C(3) 2.28(1) ? ? yes
C(1) C(4) 2.31(1) ? ? yes
C(1) C(5) 1.445(10) ? ? yes
C(1) C(6) 3.15(1) ? ? yes
C(2) C(3) 1.40(1) ? ? yes
C(2) C(4) 2.30(1) ? ? yes
C(2) C(5) 2.30(1) ? ? yes
C(2) C(10) 3.23(1) ? ? yes
C(3) C(4) 1.43(1) ? ? yes
C(3) C(5) 2.30(1) ? ? yes
C(3) C(9) 3.31(1) ? ? yes
C(4) C(5) 1.42(1) ? ? yes
C(4) C(8) 3.33(1) ? ? yes
C(5) C(7) 3.26(1) ? ? yes
C(6) C(7) 1.42(1) ? ? yes
C(6) C(8) 2.29(1) ? ? yes
C(6) C(9) 2.29(1) ? ? yes
C(6) C(10) 1.43(1) ? ? yes
C(7) C(8) 1.39(1) ? ? yes
C(7) C(9) 2.27(1) ? ? yes
C(7) C(10) 2.29(1) ? ? yes
C(8) C(9) 1.43(1) ? ? yes
C(8) C(10) 2.30(1) ? ? yes
C(9) C(10) 1.41(1) ? ? yes
C(9) C(30) 3.37(1) ? ? yes
C(10) C(31) 3.42(1) ? ? yes
C(11) C(12) 1.43(1) ? ? yes
C(11) C(12) 3.45(1) ? ? yes
C(11) C(13) 2.45(1) ? ? yes
C(11) C(14) 2.87(1) ? ? yes
C(11) C(15) 2.49(1) ? ? yes
C(11) C(16) 1.44(1) ? ? yes
C(11) C(17) 1.51(1) ? ? yes
C(12) C(13) 1.40(1) ? ? yes
C(12) C(14) 2.45(1) ? ? yes
C(12) C(15) 2.81(1) ? ? yes
C(12) C(16) 2.44(1) ? ? yes
C(12) C(17) 2.55(2) ? ? yes
C(13) C(14) 1.40(1) ? ? yes
C(13) C(15) 2.38(1) ? ? yes
C(13) C(16) 2.78(1) ? ? yes
C(13) C(18) 2.56(1) ? ? yes
C(13) C(20) 3.19(2) ? ? yes
C(14) C(15) 1.36(1) ? ? yes
C(14) C(16) 2.44(1) ? ? yes
C(14) C(18) 1.55(1) ? ? yes
C(14) C(19) 2.53(2) ? ? yes
C(14) C(20) 2.47(2) ? ? yes
C(15) C(16) 1.43(1) ? ? yes
C(15) C(18) 2.53(2) ? ? yes
C(15) C(19) 2.93(2) ? ? yes
C(15) C(20) 3.39(2) ? ? yes
C(16) C(17) 2.59(2) ? ? yes
C(18) C(19) 1.43(1) ? ? yes
C(18) C(20) 1.50(2) ? ? yes
C(19) C(20) 2.41(2) ? ? yes
C(21) C(22) 1.51(1) ? ? yes
C(21) C(23) 2.89(1) ? ? yes
C(21) C(28) 3.23(1) ? ? yes
C(21) C(29) 2.95(1) ? ? yes
C(21) C(30) 3.34(1) ? ? yes
C(21) C(35) 3.28(1) ? ? yes
C(22) C(35) 2.86(1) ? ? yes
C(22) C(41) 2.91(1) ? ? yes
C(22) C(42) 3.12(1) ? ? yes
C(23) C(24) 1.40(1) ? ? yes
C(23) C(25) 2.43(1) ? ? yes
C(23) C(26) 2.80(1) ? ? yes
C(23) C(27) 2.42(1) ? ? yes
C(23) C(28) 1.39(1) ? ? yes
C(23) C(29) 2.83(1) ? ? yes
C(23) C(34) 3.04(1) ? ? yes
C(24) C(25) 1.39(1) ? ? yes
C(24) C(26) 2.40(1) ? ? yes
C(24) C(27) 2.75(1) ? ? yes
C(24) C(28) 2.38(1) ? ? yes
C(25) C(26) 1.37(1) ? ? yes
C(25) C(27) 2.37(2) ? ? yes
C(25) C(28) 2.75(1) ? ? yes
C(26) C(27) 1.37(1) ? ? yes
C(26) C(28) 2.39(2) ? ? yes
C(27) C(28) 1.38(1) ? ? yes
C(28) C(29) 3.35(1) ? ? yes
C(28) C(34) 3.41(1) ? ? yes
C(29) C(30) 1.39(1) ? ? yes
C(29) C(31) 2.41(1) ? ? yes
C(29) C(32) 2.78(1) ? ? yes
C(29) C(33) 2.41(1) ? ? yes
C(29) C(34) 1.39(1) ? ? yes
C(30) C(31) 1.39(1) ? ? yes
C(30) C(32) 2.39(1) ? ? yes
C(30) C(33) 2.75(1) ? ? yes
C(30) C(34) 2.39(1) ? ? yes
C(31) C(32) 1.38(1) ? ? yes
C(31) C(33) 2.37(1) ? ? yes
C(31) C(34) 2.76(1) ? ? yes
C(32) C(33) 1.36(1) ? ? yes
C(32) C(34) 2.39(1) ? ? yes
C(33) C(34) 1.39(1) ? ? yes
C(35) C(36) 1.40(1) ? ? yes
C(35) C(37) 2.42(1) ? ? yes
C(35) C(38) 2.79(1) ? ? yes
C(35) C(39) 2.44(1) ? ? yes
C(35) C(40) 1.40(1) ? ? yes
C(35) C(41) 2.86(1) ? ? yes
C(35) C(46) 3.33(1) ? ? yes
C(36) C(37) 1.39(1) ? ? yes
C(36) C(38) 2.38(1) ? ? yes
C(36) C(39) 2.76(1) ? ? yes
C(36) C(40) 2.39(1) ? ? yes
C(36) C(41) 3.24(1) ? ? yes
C(37) C(38) 1.36(1) ? ? yes
C(37) C(39) 2.37(2) ? ? yes
C(37) C(40) 2.75(1) ? ? yes
C(38) C(39) 1.37(1) ? ? yes
C(38) C(40) 2.38(1) ? ? yes
C(39) C(40) 1.39(1) ? ? yes
C(41) C(42) 1.36(1) ? ? yes
C(41) C(43) 2.40(1) ? ? yes
C(41) C(44) 2.77(2) ? ? yes
C(41) C(45) 2.42(2) ? ? yes
C(41) C(46) 1.38(1) ? ? yes
C(42) C(43) 1.39(1) ? ? yes
C(42) C(44) 2.38(2) ? ? yes
C(42) C(45) 2.76(2) ? ? yes
C(42) C(46) 2.36(2) ? ? yes
C(43) C(44) 1.36(2) ? ? yes
C(43) C(45) 2.38(2) ? ? yes
C(43) C(46) 2.74(2) ? ? yes
C(44) C(45) 1.38(2) ? ? yes
C(44) C(46) 2.39(2) ? ? yes
C(45) C(46) 1.40(1) ? ? yes
